data_4347123
loop_
_publ_author_name
'Steinert, Markus'
'Schneider, Benjamin'
'Dechert, Sebastian'
'Demeshko, Serhiy'
'Meyer, Franc'

_publ_section_title
;
 Spin-State Versatility in a Series of Fe4 [2 \\times 2] Grid Complexes:
 Effects of Counteranions, Lattice Solvent, and Intramolecular
 Cooperativity.
;
_journal_issue 5
_journal_name_full 'Inorganic chemistry'
_journal_page_first 2363
_journal_page_last 2373
_journal_paper_doi 10.1021/acs.inorgchem.5b02762
_journal_volume 55
_journal_year 2016
_chemical_formula_moiety 'C92 H56 Br4 Fe4 N24 4+, 4(F6 P -), 4(C3 H7 N O)'
_chemical_formula_sum 'C104 H84 Br4 F24 Fe4 N28 O4 P4'
_chemical_formula_weight 2912.91
_space_group_crystal_system monoclinic
_space_group_IT_number 4
_space_group_name_Hall 'P 2yb'
_space_group_name_H-M_alt 'P 1 21 1'
_atom_sites_solution_hydrogens geom
_audit_creation_method SHELXL-2014/7
_cell_angle_alpha 90
_cell_angle_beta 90.2950(10)
_cell_angle_gamma 90
_cell_formula_units_Z 4
_cell_length_a 14.1679(2)
_cell_length_b 27.6422(6)
_cell_length_c 28.2611(4)
_cell_measurement_reflns_used 101202
_cell_measurement_temperature 133(2)
_cell_measurement_theta_max 25.669
_cell_measurement_theta_min 1.441
_cell_volume 11067.8(3)
_computing_cell_refinement 'X-AREA (Stoe & Cie, 2002)'
_computing_data_collection 'X-AREA (Stoe & Cie, 2002)'
_computing_data_reduction 'X-AREA (Stoe & Cie, 2002)'
_computing_molecular_graphics 'DIAMOND (Brandenburg, 2012)'
_computing_publication_material 'SHELXL-2014 (Sheldrick, 2014)'
_computing_structure_refinement 'SHELXL-2014/7 (Sheldrick, 2014)'
_computing_structure_solution 'SHELXS-2014 (Sheldrick, 2014)'
_diffrn_ambient_temperature 133(2)
_diffrn_measured_fraction_theta_full 0.995
_diffrn_measured_fraction_theta_max 0.987
_diffrn_measurement_device_type 'Stoe IPDS II'
_diffrn_measurement_method \w
_diffrn_radiation_type MoK\a
_diffrn_radiation_wavelength 0.71073
_diffrn_reflns_av_R_equivalents 0.0859
_diffrn_reflns_av_unetI/netI 0.0994
_diffrn_reflns_Laue_measured_fraction_full 0.995
_diffrn_reflns_Laue_measured_fraction_max 0.987
_diffrn_reflns_limit_h_max 17
_diffrn_reflns_limit_h_min -14
_diffrn_reflns_limit_k_max 33
_diffrn_reflns_limit_k_min -33
_diffrn_reflns_limit_l_max 34
_diffrn_reflns_limit_l_min -34
_diffrn_reflns_number 101202
_diffrn_reflns_point_group_measured_fraction_full 0.996
_diffrn_reflns_point_group_measured_fraction_max 0.988
_diffrn_reflns_theta_full 25.242
_diffrn_reflns_theta_max 25.669
_diffrn_reflns_theta_min 1.441
_diffrn_source 'fine-focus sealed tube'
_exptl_absorpt_coefficient_mu 2.124
_exptl_absorpt_correction_T_max 0.9124
_exptl_absorpt_correction_T_min 0.5610
_exptl_absorpt_correction_type numerical
_exptl_absorpt_process_details 'X-RED (Stoe & Cie, 2002)'
_exptl_crystal_colour black
_exptl_crystal_density_diffrn 1.748
_exptl_crystal_description block
_exptl_crystal_F_000 5824
_exptl_crystal_size_max 0.500
_exptl_crystal_size_mid 0.230
_exptl_crystal_size_min 0.060
_refine_diff_density_max 1.286
_refine_diff_density_min -0.557
_refine_diff_density_rms 0.098
_refine_ls_abs_structure_details
;
 Refined as an inversion twin.
;
_refine_ls_abs_structure_Flack 0.062(8)
_refine_ls_extinction_method none
_refine_ls_goodness_of_fit_ref 1.052
_refine_ls_hydrogen_treatment constr
_refine_ls_matrix_type full
_refine_ls_number_parameters 3120
_refine_ls_number_reflns 40880
_refine_ls_number_restraints 64
_refine_ls_restrained_S_all 1.051
_refine_ls_R_factor_all 0.0919
_refine_ls_R_factor_gt 0.0639
_refine_ls_shift/su_max 0.001
_refine_ls_shift/su_mean 0.000
_refine_ls_structure_factor_coef Fsqd
_refine_ls_weighting_details 'w=1/[\s^2^(Fo^2^)+(0.0513P)^2^+1.3798P] where P=(Fo^2^+2Fc^2^)/3'
_refine_ls_weighting_scheme calc
_refine_ls_wR_factor_gt 0.1211
_refine_ls_wR_factor_ref 0.1303
_reflns_Friedel_coverage 0.959
_reflns_Friedel_fraction_full 0.997
_reflns_Friedel_fraction_max 0.989
_reflns_number_gt 30564
_reflns_number_total 40880
_reflns_threshold_expression 'I > 2\s(I)'
_cod_data_source_file ic5b02762_si_002.cif
_cod_data_source_block 1b-mst36
_cod_original_sg_symbol_H-M 'P 21'
_cod_database_code 4347123
_shelx_shelxl_version_number 2014/7
_shelx_space_group_comment
;
The symmetry employed for this shelxl refinement is uniquely defined
by the following loop, which should always be used as a source of
symmetry information in preference to the above space-group names.
They are only intended as comments.
;
_shelx_estimated_absorpt_t_min 0.417
_shelx_estimated_absorpt_t_max 0.883

loop_
_space_group_symop_operation_xyz
'x, y, z'
'-x, y+1/2, -z'

loop_
_atom_site_label
_atom_site_type_symbol
_atom_site_fract_x
_atom_site_fract_y
_atom_site_fract_z
_atom_site_U_iso_or_equiv
_atom_site_adp_type
_atom_site_occupancy
_atom_site_site_symmetry_order
_atom_site_calc_flag
_atom_site_refinement_flags_posn
_atom_site_refinement_flags_adp
_atom_site_refinement_flags_occupancy
_atom_site_disorder_assembly
_atom_site_disorder_group
Fe1 Fe 0.44427(11) 0.30115(5) 0.39750(6) 0.0250(3) Uani 1 1 d . . . . .
Fe2 Fe 0.27833(11) 0.32693(5) 0.52434(6) 0.0251(3) Uani 1 1 d . . . . .
Fe3 Fe 0.53727(11) 0.31096(5) 0.60875(5) 0.0230(3) Uani 1 1 d . . . . .
Fe4 Fe 0.69940(11) 0.33499(5) 0.47866(6) 0.0238(3) Uani 1 1 d . . . . .
Br1 Br 0.40588(10) 0.51011(4) 0.44052(4) 0.0407(3) Uani 1 1 d . . . . .
Br2 Br 0.40055(11) 0.12168(4) 0.54102(5) 0.0489(3) Uani 1 1 d . . . . .
Br3 Br 0.55750(10) 0.51874(4) 0.55468(5) 0.0423(3) Uani 1 1 d . . . . .
Br4 Br 0.62865(9) 0.12410(4) 0.46615(5) 0.0422(3) Uani 1 1 d . . . . .
N1 N 0.4107(7) 0.3636(3) 0.4396(3) 0.028(2) Uani 1 1 d . . . . .
N2 N 0.3673(6) 0.3705(3) 0.4813(3) 0.025(2) Uani 1 1 d . . . . .
N3 N 0.4998(7) 0.3609(3) 0.3586(3) 0.031(2) Uani 1 1 d . . . . .
N4 N 0.5196(7) 0.2702(3) 0.3312(3) 0.032(2) Uani 1 1 d . . . . .
N5 N 0.2815(6) 0.3970(3) 0.5577(3) 0.025(2) Uani 1 1 d . . . . .
N6 N 0.2037(6) 0.3201(3) 0.5928(3) 0.027(2) Uani 1 1 d . . . . .
N11 N 0.3722(7) 0.2681(3) 0.5422(3) 0.026(2) Uani 1 1 d . . . . .
N12 N 0.4559(7) 0.2642(3) 0.5640(3) 0.026(2) Uani 1 1 d . . . . .
N13 N 0.2121(7) 0.2625(3) 0.4946(3) 0.030(2) Uani 1 1 d . . . . .
N14 N 0.1466(7) 0.3514(4) 0.4846(3) 0.032(2) Uani 1 1 d . . . . .
N15 N 0.6148(7) 0.2436(3) 0.6069(3) 0.028(2) Uani 1 1 d . . . . .
N16 N 0.6755(6) 0.3235(3) 0.6460(3) 0.028(2) Uani 1 1 d . . . . .
N21 N 0.5660(6) 0.3719(3) 0.5629(3) 0.025(2) Uani 1 1 d . . . . .
N22 N 0.6071(7) 0.3780(3) 0.5216(3) 0.026(2) Uani 1 1 d . . . . .
N23 N 0.4710(6) 0.3723(3) 0.6419(3) 0.025(2) Uani 1 1 d . . . . .
N24 N 0.4597(7) 0.2827(3) 0.6730(4) 0.030(2) Uani 1 1 d . . . . .
N25 N 0.6856(7) 0.4018(3) 0.4410(3) 0.029(2) Uani 1 1 d . . . . .
N26 N 0.7648(6) 0.3251(3) 0.4082(3) 0.028(2) Uani 1 1 d . . . . .
N31 N 0.6185(7) 0.2710(3) 0.4659(3) 0.025(2) Uani 1 1 d . . . . .
N32 N 0.5350(7) 0.2613(3) 0.4441(3) 0.027(2) Uani 1 1 d . . . . .
N33 N 0.7782(6) 0.2768(3) 0.5113(3) 0.026(2) Uani 1 1 d . . . . .
N34 N 0.8282(7) 0.3697(3) 0.5153(3) 0.028(2) Uani 1 1 d . . . . .
N35 N 0.3817(7) 0.2308(3) 0.4035(3) 0.028(2) Uani 1 1 d . . . . .
N36 N 0.3024(7) 0.3056(3) 0.3644(3) 0.031(2) Uani 1 1 d . . . . .
C1 C 0.4010(8) 0.4429(3) 0.4509(4) 0.029(3) Uani 1 1 d . . . . .
C2 C 0.4329(8) 0.4065(3) 0.4194(4) 0.027(2) Uani 1 1 d . . . . .
C3 C 0.3621(8) 0.4184(4) 0.4895(4) 0.028(3) Uani 1 1 d . . . . .
C4 C 0.4798(9) 0.4062(4) 0.3743(4) 0.032(3) Uani 1 1 d . . . . .
C5 C 0.5022(9) 0.4466(4) 0.3472(4) 0.037(3) Uani 1 1 d . . . . .
H5 H 0.4866 0.4783 0.3576 0.044 Uiso 1 1 calc R U . . .
C6 C 0.5476(9) 0.4394(4) 0.3049(4) 0.032(3) Uani 1 1 d . . . . .
H6 H 0.5639 0.4668 0.2863 0.038 Uiso 1 1 calc R U . . .
C7 C 0.5701(9) 0.3942(4) 0.2886(4) 0.037(3) Uani 1 1 d . . . . .
H7 H 0.6011 0.3896 0.2592 0.044 Uiso 1 1 calc R U . . .
C8 C 0.5450(8) 0.3544(4) 0.3178(4) 0.027(2) Uani 1 1 d . . . . .
C9 C 0.5647(8) 0.3047(4) 0.3054(4) 0.028(3) Uani 1 1 d . . . . .
C10 C 0.6276(8) 0.2909(4) 0.2690(5) 0.037(3) Uani 1 1 d . . . . .
H10 H 0.6588 0.3149 0.2508 0.044 Uiso 1 1 calc R U . . .
C11 C 0.6432(9) 0.2427(5) 0.2601(4) 0.040(3) Uani 1 1 d . . . . .
H11 H 0.6864 0.2329 0.2363 0.048 Uiso 1 1 calc R U . . .
C12 C 0.5953(9) 0.2090(4) 0.2861(4) 0.036(3) Uani 1 1 d . . . . .
H12 H 0.6045 0.1755 0.2802 0.043 Uiso 1 1 calc R U . . .
C13 C 0.5341(9) 0.2236(4) 0.3207(5) 0.041(3) Uani 1 1 d . . . . .
H13 H 0.5006 0.1997 0.3379 0.049 Uiso 1 1 calc R U . . .
C14 C 0.3159(8) 0.4339(4) 0.5329(4) 0.029(3) Uani 1 1 d . . . . .
C15 C 0.3048(8) 0.4818(4) 0.5482(4) 0.032(3) Uani 1 1 d . . . . .
H15 H 0.3301 0.5080 0.5307 0.039 Uiso 1 1 calc R U . . .
C16 C 0.2549(9) 0.4896(4) 0.5904(5) 0.042(3) Uani 1 1 d . . . . .
H16 H 0.2459 0.5216 0.6018 0.051 Uiso 1 1 calc R U . . .
C17 C 0.2191(9) 0.4506(4) 0.6151(4) 0.034(3) Uani 1 1 d . . . . .
H17 H 0.1851 0.4555 0.6436 0.040 Uiso 1 1 calc R U . . .
C18 C 0.2333(8) 0.4046(4) 0.5979(4) 0.028(3) Uani 1 1 d . . . . .
C19 C 0.1945(7) 0.3601(4) 0.6201(4) 0.027(3) Uani 1 1 d . . . . .
C20 C 0.1536(8) 0.3590(4) 0.6637(4) 0.030(3) Uani 1 1 d . . . . .
H20 H 0.1489 0.3876 0.6822 0.036 Uiso 1 1 calc R U . . .
C21 C 0.1185(8) 0.3149(4) 0.6807(4) 0.032(3) Uani 1 1 d . . . . .
H21 H 0.0887 0.3133 0.7107 0.038 Uiso 1 1 calc R U . . .
C22 C 0.1277(9) 0.2743(4) 0.6538(4) 0.034(3) Uani 1 1 d . . . . .
H22 H 0.1055 0.2441 0.6652 0.041 Uiso 1 1 calc R U . . .
C23 C 0.1695(9) 0.2775(4) 0.6100(4) 0.032(3) Uani 1 1 d . . . . .
H23 H 0.1746 0.2491 0.5912 0.039 Uiso 1 1 calc R U . . .
C31 C 0.4077(9) 0.1896(4) 0.5454(4) 0.036(3) Uani 1 1 d . . . . .
C32 C 0.3391(8) 0.2220(4) 0.5304(4) 0.028(3) Uani 1 1 d . . . . .
C33 C 0.4808(8) 0.2163(4) 0.5652(4) 0.029(3) Uani 1 1 d . . . . .
C34 C 0.2518(8) 0.2187(4) 0.5050(4) 0.034(3) Uani 1 1 d . . . . .
C35 C 0.2054(11) 0.1767(5) 0.4911(5) 0.052(4) Uani 1 1 d . . . . .
H35 H 0.2322 0.1459 0.4977 0.062 Uiso 1 1 calc R U . . .
C36 C 0.1197(10) 0.1801(5) 0.4675(5) 0.045(3) Uani 1 1 d . . . . .
H36 H 0.0867 0.1515 0.4589 0.054 Uiso 1 1 calc R U . . .
C37 C 0.0831(9) 0.2234(5) 0.4568(5) 0.047(4) Uani 1 1 d . . . . .
H37 H 0.0256 0.2256 0.4394 0.056 Uiso 1 1 calc R U . . .
C38 C 0.1311(9) 0.2664(5) 0.4716(4) 0.036(3) Uani 1 1 d . . . . .
C39 C 0.0983(8) 0.3154(5) 0.4616(4) 0.035(3) Uani 1 1 d . . . . .
C40 C 0.0262(9) 0.3262(5) 0.4304(5) 0.048(3) Uani 1 1 d . . . . .
H40 H -0.0065 0.3008 0.4147 0.057 Uiso 1 1 calc R U . . .
C41 C 0.0011(11) 0.3733(6) 0.4220(5) 0.058(4) Uani 1 1 d . . . . .
H41 H -0.0472 0.3807 0.3997 0.069 Uiso 1 1 calc R U . . .
C42 C 0.0477(9) 0.4104(6) 0.4465(5) 0.051(4) Uani 1 1 d . . . . .
H42 H 0.0297 0.4433 0.4427 0.061 Uiso 1 1 calc R U . . .
C43 C 0.1210(10) 0.3972(5) 0.4765(5) 0.043(3) Uani 1 1 d . . . . .
H43 H 0.1551 0.4222 0.4922 0.052 Uiso 1 1 calc R U . . .
C44 C 0.5713(8) 0.2045(3) 0.5876(4) 0.029(3) Uani 1 1 d . . . . .
C45 C 0.6112(9) 0.1587(4) 0.5903(4) 0.035(3) Uani 1 1 d . . . . .
H45 H 0.5813 0.1317 0.5759 0.042 Uiso 1 1 calc R U . . .
C46 C 0.6952(11) 0.1536(4) 0.6144(5) 0.049(4) Uani 1 1 d . . . . .
H46 H 0.7233 0.1226 0.6178 0.059 Uiso 1 1 calc R U . . .
C47 C 0.7395(9) 0.1951(5) 0.6342(5) 0.044(3) Uani 1 1 d . . . . .
H47 H 0.7985 0.1924 0.6501 0.053 Uiso 1 1 calc R U . . .
C48 C 0.6952(8) 0.2393(4) 0.6299(4) 0.029(3) Uani 1 1 d . . . . .
C49 C 0.7343(9) 0.2844(4) 0.6502(4) 0.032(3) Uani 1 1 d . . . . .
C50 C 0.8235(9) 0.2878(5) 0.6703(4) 0.037(3) Uani 1 1 d . . . . .
H50 H 0.8636 0.2603 0.6724 0.045 Uiso 1 1 calc R U . . .
C51 C 0.8528(9) 0.3326(5) 0.6874(5) 0.043(3) Uani 1 1 d . . . . .
H51 H 0.9130 0.3357 0.7021 0.052 Uiso 1 1 calc R U . . .
C52 C 0.7943(9) 0.3728(5) 0.6830(4) 0.041(3) Uani 1 1 d . . . . .
H52 H 0.8129 0.4036 0.6948 0.049 Uiso 1 1 calc R U . . .
C53 C 0.7081(9) 0.3662(4) 0.6611(5) 0.037(3) Uani 1 1 d . . . . .
H53 H 0.6693 0.3938 0.6563 0.044 Uiso 1 1 calc R U . . .
C61 C 0.5679(8) 0.4513(4) 0.5491(4) 0.028(2) Uani 1 1 d . . . . .
C62 C 0.5398(8) 0.4156(3) 0.5811(4) 0.025(2) Uani 1 1 d . . . . .
C63 C 0.6079(8) 0.4260(3) 0.5104(4) 0.026(2) Uani 1 1 d . . . . .
C64 C 0.4893(7) 0.4170(3) 0.6253(4) 0.024(2) Uani 1 1 d . . . . .
C65 C 0.4644(8) 0.4576(4) 0.6515(4) 0.032(3) Uani 1 1 d . . . . .
H65 H 0.4801 0.4890 0.6403 0.038 Uiso 1 1 calc R U . . .
C66 C 0.4170(9) 0.4525(4) 0.6936(4) 0.038(3) Uani 1 1 d . . . . .
H66 H 0.4003 0.4800 0.7118 0.045 Uiso 1 1 calc R U . . .
C67 C 0.3947(9) 0.4075(4) 0.7085(4) 0.035(3) Uani 1 1 d . . . . .
H67 H 0.3597 0.4035 0.7368 0.043 Uiso 1 1 calc R U . . .
C68 C 0.4228(8) 0.3665(4) 0.6826(4) 0.029(3) Uani 1 1 d . . . . .
C69 C 0.4053(8) 0.3154(4) 0.6962(4) 0.028(2) Uani 1 1 d . . . . .
C70 C 0.3381(8) 0.3026(4) 0.7298(4) 0.034(3) Uani 1 1 d . . . . .
H70 H 0.3023 0.3266 0.7457 0.041 Uiso 1 1 calc R U . . .
C71 C 0.3248(10) 0.2537(5) 0.7394(4) 0.042(3) Uani 1 1 d . . . . .
H71 H 0.2778 0.2438 0.7612 0.051 Uiso 1 1 calc R U . . .
C72 C 0.3794(9) 0.2204(4) 0.7175(4) 0.036(3) Uani 1 1 d . . . . .
H72 H 0.3730 0.1869 0.7245 0.043 Uiso 1 1 calc R U . . .
C73 C 0.4462(9) 0.2366(4) 0.6841(4) 0.032(3) Uani 1 1 d . . . . .
H73 H 0.4837 0.2130 0.6686 0.039 Uiso 1 1 calc R U . . .
C74 C 0.6476(8) 0.4400(4) 0.4650(4) 0.028(2) Uani 1 1 d . . . . .
C75 C 0.6551(10) 0.4869(4) 0.4459(5) 0.046(4) Uani 1 1 d . . . . .
H75 H 0.6294 0.5139 0.4621 0.055 Uiso 1 1 calc R U . . .
C76 C 0.7004(11) 0.4928(4) 0.4035(5) 0.052(4) Uani 1 1 d . . . . .
H76 H 0.7043 0.5243 0.3902 0.062 Uiso 1 1 calc R U . . .
C77 C 0.7407(10) 0.4543(4) 0.3794(5) 0.047(3) Uani 1 1 d . . . . .
H77 H 0.7744 0.4589 0.3508 0.056 Uiso 1 1 calc R U . . .
C78 C 0.7289(9) 0.4086(4) 0.3994(4) 0.034(3) Uani 1 1 d . . . . .
C79 C 0.7676(8) 0.3640(3) 0.3791(4) 0.027(2) Uani 1 1 d . . . . .
C80 C 0.8039(8) 0.3609(4) 0.3332(4) 0.033(3) Uani 1 1 d . . . . .
H80 H 0.8044 0.3885 0.3132 0.039 Uiso 1 1 calc R U . . .
C81 C 0.8384(9) 0.3178(4) 0.3178(4) 0.040(3) Uani 1 1 d . . . . .
H81 H 0.8642 0.3156 0.2869 0.048 Uiso 1 1 calc R U . . .
C82 C 0.8367(9) 0.2771(4) 0.3465(5) 0.038(3) Uani 1 1 d . . . . .
H82 H 0.8595 0.2467 0.3358 0.046 Uiso 1 1 calc R U . . .
C83 C 0.8000(9) 0.2830(4) 0.3914(4) 0.033(3) Uani 1 1 d . . . . .
H83 H 0.7996 0.2557 0.4119 0.039 Uiso 1 1 calc R U . . .
C91 C 0.6014(8) 0.1914(4) 0.4628(4) 0.029(3) Uani 1 1 d . . . . .
C92 C 0.6602(8) 0.2287(3) 0.4775(4) 0.024(2) Uani 1 1 d . . . . .
C93 C 0.5235(8) 0.2127(4) 0.4429(4) 0.028(2) Uani 1 1 d . . . . .
C94 C 0.7515(8) 0.2314(3) 0.5016(4) 0.026(2) Uani 1 1 d . . . . .
C95 C 0.8101(8) 0.1929(4) 0.5136(5) 0.035(3) Uani 1 1 d . . . . .
H95 H 0.7926 0.1608 0.5057 0.042 Uiso 1 1 calc R U . . .
C96 C 0.8923(9) 0.2017(4) 0.5364(5) 0.039(3) Uani 1 1 d . . . . .
H96 H 0.9325 0.1755 0.5446 0.046 Uiso 1 1 calc R U . . .
C97 C 0.9188(8) 0.2489(4) 0.5482(4) 0.032(3) Uani 1 1 d . . . . .
H97 H 0.9754 0.2555 0.5650 0.038 Uiso 1 1 calc R U . . .
C98 C 0.8577(8) 0.2857(4) 0.5338(4) 0.029(3) Uani 1 1 d . . . . .
C99 C 0.8801(8) 0.3381(4) 0.5414(4) 0.028(3) Uani 1 1 d . . . . .
C100 C 0.9476(10) 0.3542(5) 0.5727(5) 0.042(3) Uani 1 1 d . . . . .
H100 H 0.9835 0.3316 0.5906 0.050 Uiso 1 1 calc R U . . .
C101 C 0.9640(9) 0.4036(5) 0.5785(5) 0.045(3) Uani 1 1 d . . . . .
H101 H 1.0084 0.4149 0.6012 0.054 Uiso 1 1 calc R U . . .
C102 C 0.9150(9) 0.4350(4) 0.5510(5) 0.043(3) Uani 1 1 d . . . . .
H102 H 0.9276 0.4687 0.5526 0.052 Uiso 1 1 calc R U . . .
C103 C 0.8466(9) 0.4173(4) 0.5206(5) 0.041(3) Uani 1 1 d . . . . .
H103 H 0.8106 0.4398 0.5026 0.049 Uiso 1 1 calc R U . . .
C104 C 0.4371(8) 0.1947(4) 0.4212(4) 0.032(3) Uani 1 1 d . . . . .
C105 C 0.4110(10) 0.1458(4) 0.4135(5) 0.045(3) Uani 1 1 d . . . . .
H105 H 0.4496 0.1203 0.4250 0.054 Uiso 1 1 calc R U . . .
C106 C 0.3304(11) 0.1360(4) 0.3895(5) 0.055(4) Uani 1 1 d . . . . .
H106 H 0.3117 0.1034 0.3846 0.066 Uiso 1 1 calc R U . . .
C107 C 0.2742(10) 0.1736(5) 0.3717(5) 0.048(4) Uani 1 1 d . . . . .
H107 H 0.2176 0.1668 0.3549 0.057 Uiso 1 1 calc R U . . .
C108 C 0.3029(8) 0.2208(4) 0.3793(4) 0.034(3) Uani 1 1 d . . . . .
C109 C 0.2524(9) 0.2634(4) 0.3613(4) 0.037(3) Uani 1 1 d . . . . .
C110 C 0.1613(9) 0.2625(5) 0.3414(5) 0.042(3) Uani 1 1 d . . . . .
H110 H 0.1260 0.2333 0.3405 0.050 Uiso 1 1 calc R U . . .
C111 C 0.1243(9) 0.3045(5) 0.3232(4) 0.043(3) Uani 1 1 d . . . . .
H111 H 0.0645 0.3039 0.3079 0.052 Uiso 1 1 calc R U . . .
C112 C 0.1714(10) 0.3463(5) 0.3267(5) 0.043(3) Uani 1 1 d . . . . .
H112 H 0.1444 0.3756 0.3154 0.051 Uiso 1 1 calc R U . . .
C113 C 0.2624(9) 0.3460(5) 0.3478(4) 0.038(3) Uani 1 1 d . . . . .
H113 H 0.2962 0.3756 0.3501 0.045 Uiso 1 1 calc R U . . .
Fe11 Fe 0.43950(11) 0.30668(5) 0.89158(6) 0.0243(3) Uani 1 1 d . . . . .
Fe12 Fe 0.28054(11) 0.34703(5) 1.01975(6) 0.0275(4) Uani 1 1 d . . . . .
Fe13 Fe 0.53458(11) 0.31958(5) 1.10274(6) 0.0258(3) Uani 1 1 d . . . . .
Fe14 Fe 0.70129(11) 0.32613(5) 0.97363(6) 0.0247(3) Uani 1 1 d . . . . .
Br11 Br 0.43667(10) 0.51844(4) 0.92280(5) 0.0450(3) Uani 1 1 d . . . . .
Br12 Br 0.34993(10) 0.13757(4) 1.04610(5) 0.0428(3) Uani 1 1 d . . . . .
Br13 Br 0.59222(10) 0.52118(4) 1.03479(5) 0.0475(3) Uani 1 1 d . . . . .
Br14 Br 0.56870(10) 0.12172(4) 0.96883(5) 0.0458(3) Uani 1 1 d . . . . .
N41 N 0.4171(7) 0.3724(3) 0.9308(3) 0.026(2) Uani 1 1 d . . . . .
N42 N 0.3745(7) 0.3837(3) 0.9717(3) 0.025(2) Uani 1 1 d . . . . .
N43 N 0.5099(6) 0.3612(3) 0.8515(3) 0.027(2) Uani 1 1 d . . . . .
N44 N 0.5169(7) 0.2687(3) 0.8306(3) 0.031(2) Uani 1 1 d . . . . .
N45 N 0.2998(7) 0.4188(3) 1.0484(4) 0.032(2) Uani 1 1 d . . . . .
N46 N 0.2171(7) 0.3477(4) 1.0912(4) 0.037(2) Uani 1 1 d . . . . .
N51 N 0.3606(7) 0.2839(3) 1.0376(4) 0.031(2) Uani 1 1 d . . . . .
N52 N 0.4420(7) 0.2761(3) 1.0596(3) 0.028(2) Uani 1 1 d . . . . .
N53 N 0.1997(6) 0.2876(3) 0.9926(3) 0.028(2) Uani 1 1 d . . . . .
N54 N 0.1477(7) 0.3791(3) 0.9828(3) 0.035(2) Uani 1 1 d . . . . .
N55 N 0.5960(7) 0.2484(3) 1.1030(3) 0.029(2) Uani 1 1 d . . . . .
N56 N 0.6713(6) 0.3259(3) 1.1407(3) 0.033(2) Uani 1 1 d . . . . .
N61 N 0.5730(6) 0.3748(3) 1.0534(3) 0.026(2) Uani 1 1 d . . . . .
N62 N 0.6166(6) 0.3768(3) 1.0116(3) 0.026(2) Uani 1 1 d . . . . .
N63 N 0.4820(7) 0.3858(3) 1.1330(3) 0.032(2) Uani 1 1 d . . . . .
N64 N 0.4570(7) 0.2999(3) 1.1696(4) 0.034(2) Uani 1 1 d . . . . .
N65 N 0.7068(6) 0.3923(3) 0.9330(4) 0.029(2) Uani 1 1 d . . . . .
N66 N 0.7761(7) 0.3095(3) 0.9057(3) 0.033(2) Uani 1 1 d . . . . .
N71 N 0.6030(7) 0.2673(3) 0.9610(3) 0.024(2) Uani 1 1 d . . . . .
N72 N 0.5187(7) 0.2633(3) 0.9405(3) 0.024(2) Uani 1 1 d . . . . .
N73 N 0.7632(7) 0.2637(3) 1.0076(3) 0.026(2) Uani 1 1 d . . . . .
N74 N 0.8320(7) 0.3513(3) 1.0135(3) 0.031(2) Uani 1 1 d . . . . .
N75 N 0.3580(7) 0.2415(3) 0.8986(3) 0.029(2) Uani 1 1 d . . . . .
N76 N 0.3016(6) 0.3189(3) 0.8554(3) 0.029(2) Uani 1 1 d . . . . .
C201 C 0.4191(7) 0.4527(3) 0.9376(4) 0.025(2) Uani 1 1 d . . . . .
C202 C 0.4450(8) 0.4131(3) 0.9091(4) 0.024(2) Uani 1 1 d . . . . .
C203 C 0.3772(8) 0.4326(4) 0.9762(4) 0.032(3) Uani 1 1 d . . . . .
C204 C 0.4959(8) 0.4081(4) 0.8638(4) 0.028(2) Uani 1 1 d . . . . .
C205 C 0.5263(9) 0.4459(4) 0.8346(5) 0.038(3) Uani 1 1 d . . . . .
H205 H 0.5145 0.4786 0.8428 0.046 Uiso 1 1 calc R U . . .
C206 C 0.5733(10) 0.4347(5) 0.7940(5) 0.044(3) Uani 1 1 d . . . . .
H206 H 0.5934 0.4600 0.7735 0.053 Uiso 1 1 calc R U . . .
C207 C 0.5921(8) 0.3866(4) 0.7821(4) 0.035(3) Uani 1 1 d . . . . .
H207 H 0.6275 0.3783 0.7549 0.042 Uiso 1 1 calc R U . . .
C208 C 0.5560(8) 0.3512(4) 0.8125(4) 0.029(3) Uani 1 1 d . . . . .
C209 C 0.5691(8) 0.2986(4) 0.8034(4) 0.029(3) Uani 1 1 d . . . . .
C210 C 0.6325(10) 0.2806(4) 0.7704(4) 0.039(3) Uani 1 1 d . . . . .
H210 H 0.6694 0.3022 0.7521 0.047 Uiso 1 1 calc R U . . .
C211 C 0.6416(11) 0.2311(5) 0.7644(5) 0.046(3) Uani 1 1 d . . . . .
H211 H 0.6833 0.2186 0.7412 0.055 Uiso 1 1 calc R U . . .
C212 C 0.5902(10) 0.2005(5) 0.7921(5) 0.040(3) Uani 1 1 d . . . . .
H212 H 0.5986 0.1665 0.7902 0.048 Uiso 1 1 calc R U . . .
C213 C 0.5247(10) 0.2208(4) 0.8235(4) 0.040(3) Uani 1 1 d . . . . .
H213 H 0.4840 0.1997 0.8404 0.049 Uiso 1 1 calc R U . . .
C214 C 0.3356(9) 0.4529(4) 1.0195(4) 0.034(3) Uani 1 1 d . . . . .
C215 C 0.3278(9) 0.5021(4) 1.0311(5) 0.038(3) Uani 1 1 d . . . . .
H215 H 0.3534 0.5257 1.0104 0.045 Uiso 1 1 calc R U . . .
C216 C 0.2836(10) 0.5165(5) 1.0718(5) 0.049(3) Uani 1 1 d . . . . .
H216 H 0.2794 0.5497 1.0799 0.059 Uiso 1 1 calc R U . . .
C217 C 0.2452(10) 0.4808(5) 1.1008(5) 0.047(4) Uani 1 1 d . . . . .
H217 H 0.2137 0.4897 1.1292 0.056 Uiso 1 1 calc R U . . .
C218 C 0.2533(9) 0.4318(5) 1.0881(5) 0.043(3) Uani 1 1 d . . . . .
C219 C 0.2153(9) 0.3904(5) 1.1158(5) 0.040(3) Uani 1 1 d . . . . .
C220 C 0.1784(9) 0.3941(5) 1.1596(5) 0.041(3) Uani 1 1 d . . . . .
H220 H 0.1765 0.4245 1.1752 0.049 Uiso 1 1 calc R U . . .
C221 C 0.1445(9) 0.3542(5) 1.1811(5) 0.048(3) Uani 1 1 d . . . . .
H221 H 0.1208 0.3568 1.2124 0.058 Uiso 1 1 calc R U . . .
C222 C 0.1431(9) 0.3100(5) 1.1590(5) 0.047(3) Uani 1 1 d . . . . .
H222 H 0.1177 0.2820 1.1737 0.056 Uiso 1 1 calc R U . . .
C223 C 0.1819(8) 0.3086(5) 1.1125(4) 0.037(3) Uani 1 1 d . . . . .
H223 H 0.1828 0.2786 1.0961 0.044 Uiso 1 1 calc R U . . .
C231 C 0.3743(9) 0.2045(4) 1.0466(4) 0.033(3) Uani 1 1 d . . . . .
C232 C 0.3179(9) 0.2407(4) 1.0289(4) 0.033(3) Uani 1 1 d . . . . .
C233 C 0.4543(8) 0.2279(4) 1.0645(4) 0.028(2) Uani 1 1 d . . . . .
C234 C 0.2261(8) 0.2429(4) 1.0039(4) 0.028(2) Uani 1 1 d . . . . .
C235 C 0.1709(9) 0.2023(4) 0.9913(4) 0.037(3) Uani 1 1 d . . . . .
H235 H 0.1905 0.1704 0.9992 0.045 Uiso 1 1 calc R U . . .
C236 C 0.0882(9) 0.2104(4) 0.9674(5) 0.043(3) Uani 1 1 d . . . . .
H236 H 0.0499 0.1836 0.9586 0.051 Uiso 1 1 calc R U . . .
C237 C 0.0594(9) 0.2561(4) 0.9560(5) 0.040(3) Uani 1 1 d . . . . .
H237 H 0.0010 0.2615 0.9402 0.048 Uiso 1 1 calc R U . . .
C238 C 0.1192(8) 0.2952(4) 0.9686(4) 0.029(3) Uani 1 1 d . . . . .
C239 C 0.0952(8) 0.3462(4) 0.9590(4) 0.029(3) Uani 1 1 d . . . . .
C240 C 0.0268(9) 0.3592(5) 0.9276(5) 0.043(3) Uani 1 1 d . . . . .
H240 H -0.0081 0.3351 0.9112 0.052 Uiso 1 1 calc R U . . .
C241 C 0.0076(9) 0.4084(5) 0.9193(5) 0.042(3) Uani 1 1 d . . . . .
H241 H -0.0387 0.4181 0.8968 0.050 Uiso 1 1 calc R U . . .
C242 C 0.0584(10) 0.4417(5) 0.9450(5) 0.048(3) Uani 1 1 d . . . . .
H242 H 0.0460 0.4754 0.9420 0.057 Uiso 1 1 calc R U . . .
C243 C 0.1284(9) 0.4250(4) 0.9756(5) 0.040(3) Uani 1 1 d . . . . .
H243 H 0.1647 0.4483 0.9924 0.047 Uiso 1 1 calc R U . . .
C244 C 0.5434(9) 0.2108(4) 1.0880(4) 0.032(3) Uani 1 1 d . . . . .
C245 C 0.5696(10) 0.1632(4) 1.0964(5) 0.041(3) Uani 1 1 d . . . . .
H245 H 0.5326 0.1370 1.0851 0.049 Uiso 1 1 calc R U . . .
C246 C 0.6515(10) 0.1556(4) 1.1219(4) 0.040(3) Uani 1 1 d . . . . .
H246 H 0.6697 0.1234 1.1295 0.048 Uiso 1 1 calc R U . . .
C247 C 0.7073(9) 0.1934(4) 1.1365(4) 0.035(3) Uani 1 1 d . . . . .
H247 H 0.7657 0.1880 1.1522 0.042 Uiso 1 1 calc R U . . .
C248 C 0.6745(8) 0.2406(4) 1.1272(4) 0.028(3) Uani 1 1 d . . . . .
C249 C 0.7235(8) 0.2841(4) 1.1446(4) 0.030(3) Uani 1 1 d . . . . .
C250 C 0.8122(9) 0.2838(4) 1.1650(4) 0.035(3) Uani 1 1 d . . . . .
H250 H 0.8474 0.2547 1.1682 0.042 Uiso 1 1 calc R U . . .
C251 C 0.8478(9) 0.3277(4) 1.1807(5) 0.041(3) Uani 1 1 d . . . . .
H251 H 0.9100 0.3289 1.1934 0.050 Uiso 1 1 calc R U . . .
C252 C 0.7967(10) 0.3688(5) 1.1785(5) 0.045(3) Uani 1 1 d . . . . .
H252 H 0.8195 0.3980 1.1922 0.054 Uiso 1 1 calc R U . . .
C253 C 0.7102(9) 0.3672(4) 1.1559(4) 0.034(3) Uani 1 1 d . . . . .
H253 H 0.6769 0.3966 1.1510 0.041 Uiso 1 1 calc R U . . .
C261 C 0.5906(9) 0.4531(4) 1.0338(5) 0.035(3) Uani 1 1 d . . . . .
C262 C 0.5546(8) 0.4219(4) 1.0674(4) 0.030(3) Uani 1 1 d . . . . .
C263 C 0.6271(9) 0.4240(4) 0.9972(5) 0.036(3) Uani 1 1 d . . . . .
C264 C 0.5053(8) 0.4274(4) 1.1121(4) 0.033(3) Uani 1 1 d . . . . .
C265 C 0.4835(10) 0.4720(4) 1.1332(5) 0.043(3) Uani 1 1 d . . . . .
H265 H 0.4995 0.5015 1.1181 0.051 Uiso 1 1 calc R U . . .
C266 C 0.4392(10) 0.4719(5) 1.1754(5) 0.051(4) Uani 1 1 d . . . . .
H266 H 0.4248 0.5019 1.1902 0.061 Uiso 1 1 calc R U . . .
C267 C 0.4145(9) 0.4290(5) 1.1975(4) 0.037(3) Uani 1 1 d . . . . .
H267 H 0.3829 0.4289 1.2271 0.044 Uiso 1 1 calc R U . . .
C268 C 0.4380(9) 0.3858(4) 1.1744(4) 0.036(3) Uani 1 1 d . . . . .
C269 C 0.4159(9) 0.3380(4) 1.1931(4) 0.034(3) Uani 1 1 d . . . . .
C270 C 0.3564(9) 0.3303(5) 1.2314(5) 0.045(3) Uani 1 1 d . . . . .
H270 H 0.3293 0.3569 1.2477 0.055 Uiso 1 1 calc R U . . .
C271 C 0.3373(9) 0.2832(5) 1.2455(4) 0.045(3) Uani 1 1 d . . . . .
H271 H 0.2947 0.2773 1.2706 0.054 Uiso 1 1 calc R U . . .
C272 C 0.3805(10) 0.2447(5) 1.2227(4) 0.041(3) Uani 1 1 d . . . . .
H272 H 0.3698 0.2122 1.2324 0.049 Uiso 1 1 calc R U . . .
C273 C 0.4401(10) 0.2555(4) 1.1851(4) 0.038(3) Uani 1 1 d . . . . .
H273 H 0.4704 0.2293 1.1695 0.046 Uiso 1 1 calc R U . . .
C274 C 0.6722(9) 0.4333(4) 0.9529(4) 0.034(3) Uani 1 1 d . . . . .
C275 C 0.6869(10) 0.4774(4) 0.9297(5) 0.045(3) Uani 1 1 d . . . . .
H275 H 0.6644 0.5064 0.9436 0.054 Uiso 1 1 calc R U . . .
C276 C 0.7328(10) 0.4792(5) 0.8878(5) 0.050(4) Uani 1 1 d . . . . .
H276 H 0.7406 0.5094 0.8724 0.060 Uiso 1 1 calc R U . . .
C277 C 0.7688(10) 0.4374(5) 0.8670(5) 0.046(3) Uani 1 1 d . . . . .
H277 H 0.8023 0.4385 0.8380 0.055 Uiso 1 1 calc R U . . .
C278 C 0.7528(8) 0.3931(4) 0.8914(4) 0.033(3) Uani 1 1 d . . . . .
C279 C 0.7880(8) 0.3463(4) 0.8755(4) 0.033(3) Uani 1 1 d . . . . .
C280 C 0.8308(9) 0.3388(5) 0.8308(4) 0.039(3) Uani 1 1 d . . . . .
H280 H 0.8394 0.3654 0.8100 0.047 Uiso 1 1 calc R U . . .
C281 C 0.8599(10) 0.2935(5) 0.8173(4) 0.045(3) Uani 1 1 d . . . . .
H281 H 0.8887 0.2882 0.7875 0.053 Uiso 1 1 calc R U . . .
C282 C 0.8457(9) 0.2558(5) 0.8489(4) 0.042(3) Uani 1 1 d . . . . .
H282 H 0.8643 0.2238 0.8410 0.050 Uiso 1 1 calc R U . . .
C283 C 0.8037(10) 0.2656(5) 0.8924(5) 0.041(3) Uani 1 1 d . . . . .
H283 H 0.7943 0.2394 0.9137 0.049 Uiso 1 1 calc R U . . .
C291 C 0.5638(9) 0.1898(4) 0.9625(4) 0.032(3) Uani 1 1 d . . . . .
C292 C 0.6332(8) 0.2230(3) 0.9748(4) 0.026(2) Uani 1 1 d . . . . .
C293 C 0.4908(9) 0.2160(4) 0.9404(4) 0.030(3) Uani 1 1 d . . . . .
C294 C 0.7228(8) 0.2197(3) 0.9988(4) 0.025(2) Uani 1 1 d . . . . .
C295 C 0.7702(10) 0.1776(4) 1.0121(4) 0.041(3) Uani 1 1 d . . . . .
H295 H 0.7438 0.1468 1.0049 0.049 Uiso 1 1 calc R U . . .
C296 C 0.8550(9) 0.1806(4) 1.0356(5) 0.044(3) Uani 1 1 d . . . . .
H296 H 0.8864 0.1519 1.0452 0.053 Uiso 1 1 calc R U . . .
C297 C 0.8953(9) 0.2255(5) 1.0454(5) 0.041(3) Uani 1 1 d . . . . .
H297 H 0.9538 0.2283 1.0618 0.049 Uiso 1 1 calc R U . . .
C298 C 0.8445(9) 0.2668(4) 1.0299(4) 0.032(3) Uani 1 1 d . . . . .
C299 C 0.8790(7) 0.3163(4) 1.0376(4) 0.032(3) Uani 1 1 d . . . . .
C300 C 0.9498(9) 0.3278(5) 1.0695(5) 0.044(3) Uani 1 1 d . . . . .
H300 H 0.9814 0.3029 1.0864 0.053 Uiso 1 1 calc R U . . .
C301 C 0.9749(10) 0.3762(5) 1.0770(5) 0.050(4) Uani 1 1 d . . . . .
H301 H 1.0227 0.3847 1.0992 0.059 Uiso 1 1 calc R U . . .
C302 C 0.9289(9) 0.4103(5) 1.0518(5) 0.041(3) Uani 1 1 d . . . . .
H302 H 0.9447 0.4435 1.0557 0.049 Uiso 1 1 calc R U . . .
C303 C 0.8594(9) 0.3970(5) 1.0207(5) 0.042(3) Uani 1 1 d . . . . .
H303 H 0.8286 0.4217 1.0032 0.050 Uiso 1 1 calc R U . . .
C304 C 0.4002(8) 0.2037(4) 0.9205(4) 0.030(3) Uani 1 1 d . . . . .
C305 C 0.3565(10) 0.1581(4) 0.9193(5) 0.046(3) Uani 1 1 d . . . . .
H305 H 0.3852 0.1312 0.9345 0.056 Uiso 1 1 calc R U . . .
C306 C 0.2713(10) 0.1528(4) 0.8958(5) 0.045(3) Uani 1 1 d . . . . .
H306 H 0.2407 0.1222 0.8952 0.054 Uiso 1 1 calc R U . . .
C307 C 0.2303(9) 0.1922(4) 0.8731(5) 0.039(3) Uani 1 1 d . . . . .
H307 H 0.1726 0.1890 0.8562 0.046 Uiso 1 1 calc R U . . .
C308 C 0.2761(8) 0.2364(4) 0.8759(4) 0.029(3) Uani 1 1 d . . . . .
C309 C 0.2396(9) 0.2814(4) 0.8545(4) 0.030(3) Uani 1 1 d . . . . .
C310 C 0.1511(8) 0.2860(4) 0.8357(4) 0.035(3) Uani 1 1 d . . . . .
H310 H 0.1096 0.2590 0.8350 0.042 Uiso 1 1 calc R U . . .
C311 C 0.1217(8) 0.3308(4) 0.8174(4) 0.038(3) Uani 1 1 d . . . . .
H311 H 0.0610 0.3344 0.8033 0.045 Uiso 1 1 calc R U . . .
C312 C 0.1823(9) 0.3689(4) 0.8203(5) 0.038(3) Uani 1 1 d . . . . .
H312 H 0.1631 0.4001 0.8098 0.046 Uiso 1 1 calc R U . . .
C313 C 0.2712(9) 0.3621(4) 0.8385(4) 0.034(3) Uani 1 1 d . . . . .
H313 H 0.3134 0.3888 0.8393 0.041 Uiso 1 1 calc R U . . .
P1 P 0.9955(2) 0.18575(11) 0.74796(12) 0.0373(8) Uani 1 1 d D . . . .
F11 F 0.9815(6) 0.1877(3) 0.6915(3) 0.056(2) Uani 1 1 d D . . . .
F12 F 1.1064(6) 0.1824(3) 0.7412(3) 0.071(3) Uani 1 1 d D . . . .
F13 F 1.0042(6) 0.2435(2) 0.7486(3) 0.052(2) Uani 1 1 d D . . . .
F14 F 0.8840(5) 0.1908(3) 0.7541(3) 0.0496(19) Uani 1 1 d D . . . .
F15 F 0.9874(6) 0.1290(2) 0.7478(3) 0.065(2) Uani 1 1 d D . . . .
F16 F 1.0074(6) 0.1853(3) 0.8046(2) 0.052(2) Uani 1 1 d D . . . .
P2 P 0.5073(3) 0.08622(11) 0.70199(13) 0.0467(9) Uani 1 1 d . . . . .
F21 F 0.5937(7) 0.1199(4) 0.7155(4) 0.083(3) Uani 1 1 d . . . . .
F22 F 0.4668(7) 0.1284(3) 0.6684(3) 0.068(2) Uani 1 1 d . . . . .
F23 F 0.5657(6) 0.0650(2) 0.6585(3) 0.055(2) Uani 1 1 d . . . . .
F24 F 0.5425(8) 0.0436(3) 0.7342(3) 0.074(3) Uani 1 1 d . . . . .
F25 F 0.4480(7) 0.1074(3) 0.7449(3) 0.069(3) Uani 1 1 d . . . . .
F26 F 0.4180(7) 0.0541(3) 0.6873(4) 0.071(3) Uani 1 1 d . . . . .
P3 P 0.9197(3) 0.05207(13) 0.50614(17) 0.0630(12) Uani 1 1 d . . . . .
F31 F 0.9780(8) 0.0992(3) 0.4964(4) 0.089(3) Uani 1 1 d . . . . .
F32 F 0.8823(10) 0.0778(5) 0.5544(4) 0.110(4) Uani 1 1 d . . . . .
F33 F 1.0078(9) 0.0303(3) 0.5343(5) 0.112(4) Uani 1 1 d . . . . .
F34 F 0.9508(9) 0.0260(5) 0.4607(4) 0.116(4) Uani 1 1 d . . . . .
F35 F 0.8316(7) 0.0743(3) 0.4779(4) 0.074(3) Uani 1 1 d . . . . .
F36 F 0.8555(10) 0.0078(4) 0.5204(4) 0.116(5) Uani 1 1 d . . . . .
P4 P 0.9931(2) 0.45455(11) 0.75257(12) 0.0374(7) Uani 1 1 d . . . . .
F41 F 1.0066(6) 0.4490(3) 0.8085(3) 0.066(2) Uani 1 1 d . . . . .
F42 F 0.9932(7) 0.5111(3) 0.7560(4) 0.086(3) Uani 1 1 d . . . . .
F43 F 1.1052(5) 0.4543(3) 0.7460(3) 0.057(2) Uani 1 1 d . . . . .
F44 F 0.9926(6) 0.3967(3) 0.7481(3) 0.062(2) Uani 1 1 d . . . . .
F45 F 0.8806(6) 0.4534(3) 0.7591(3) 0.056(2) Uani 1 1 d . . . . .
F46 F 0.9786(6) 0.4581(3) 0.6974(3) 0.068(2) Uani 1 1 d . . . . .
P5 P 0.9803(2) 0.44820(11) 0.25836(12) 0.0374(7) Uani 1 1 d . . . . .
F51 F 0.8673(5) 0.4518(3) 0.2605(3) 0.053(2) Uani 1 1 d . . . . .
F52 F 0.9752(6) 0.4465(3) 0.2018(3) 0.058(2) Uani 1 1 d . . . . .
F53 F 0.9882(6) 0.5051(3) 0.2562(3) 0.069(3) Uani 1 1 d . . . . .
F54 F 0.9847(7) 0.4488(3) 0.3147(3) 0.068(2) Uani 1 1 d . . . . .
F55 F 0.9721(6) 0.3908(2) 0.2599(3) 0.056(2) Uani 1 1 d . . . . .
F56 F 1.0933(5) 0.4434(3) 0.2558(3) 0.057(2) Uani 1 1 d . . . . .
P6 P 0.9800(3) 0.19559(12) 0.24492(13) 0.0450(9) Uani 1 1 d . . . . .
F61 F 0.9718(8) 0.1972(4) 0.1889(3) 0.080(3) Uani 1 1 d . . . . .
F62 F 0.9887(8) 0.1393(3) 0.2435(4) 0.090(3) Uani 1 1 d . . . . .
F63 F 0.8690(6) 0.1935(4) 0.2472(4) 0.080(3) Uani 1 1 d . . . . .
F64 F 0.9725(8) 0.2532(3) 0.2465(4) 0.083(3) Uani 1 1 d . . . . .
F65 F 1.0908(7) 0.1997(4) 0.2426(4) 0.085(3) Uani 1 1 d . . . . .
F66 F 0.9854(6) 0.1951(3) 0.3016(3) 0.061(2) Uani 1 1 d . . . . .
P7 P 0.4742(3) 0.09144(12) 0.22026(17) 0.0578(11) Uani 1 1 d . . . . .
F71 F 0.3723(9) 0.0767(5) 0.2068(5) 0.121(5) Uani 1 1 d . . . . .
F72 F 0.4632(9) 0.1429(3) 0.1974(4) 0.105(4) Uani 1 1 d . . . . .
F73 F 0.5122(10) 0.0708(3) 0.1717(4) 0.107(4) Uani 1 1 d . . . . .
F74 F 0.4880(8) 0.0409(3) 0.2438(4) 0.089(3) Uani 1 1 d . . . . .
F75 F 0.4390(9) 0.1139(4) 0.2680(4) 0.104(4) Uani 1 1 d . . . . .
F76 F 0.5797(8) 0.1059(4) 0.2344(5) 0.116(5) Uani 1 1 d . . . . .
P8A P 0.9122(17) 0.5562(7) 1.0062(7) 0.057(3) Uani 0.487(12) 1 d D . P A 1
F81A F 0.819(2) 0.5810(13) 0.9873(15) 0.106(10) Uani 0.487(12) 1 d D . P A 1
F82A F 0.973(3) 0.6009(12) 0.9884(12) 0.106(11) Uani 0.487(12) 1 d D . P A 1
F83A F 0.901(3) 0.5834(10) 1.0554(9) 0.093(6) Uani 0.487(12) 1 d D . P A 1
F84A F 0.8525(15) 0.5111(7) 1.0225(10) 0.092(6) Uani 0.487(12) 1 d D . P A 1
F85A F 0.929(2) 0.5315(9) 0.9564(7) 0.100(7) Uani 0.487(12) 1 d D . P A 1
F86A F 1.006(2) 0.5305(17) 1.0256(14) 0.086(4) Uani 0.487(12) 1 d D . P A 1
P8B P 0.9347(16) 0.5577(7) 0.9997(7) 0.057(3) Uani 0.513(12) 1 d D . P A 2
F81B F 0.850(2) 0.5852(13) 0.9745(14) 0.106(10) Uani 0.513(12) 1 d D . P A 2
F82B F 0.986(3) 0.6078(11) 1.0103(12) 0.106(11) Uani 0.513(12) 1 d D . P A 2
F83B F 0.884(3) 0.5620(9) 1.0496(9) 0.093(6) Uani 0.513(12) 1 d D . P A 2
F84B F 0.8897(16) 0.5080(6) 0.9857(11) 0.092(6) Uani 0.513(12) 1 d D . P A 2
F85B F 0.9929(19) 0.5562(8) 0.9515(7) 0.100(7) Uani 0.513(12) 1 d D . P A 2
F86B F 1.021(2) 0.5295(16) 1.0248(13) 0.086(4) Uani 0.513(12) 1 d D . P A 2
N81 N 0.1384(7) 0.1123(4) 0.6346(4) 0.040(3) Uani 1 1 d . . . . .
O1 O 0.0984(8) 0.1755(3) 0.5868(4) 0.058(3) Uani 1 1 d . . . . .
C411 C 0.0844(10) 0.1352(5) 0.6045(5) 0.052(4) Uani 1 1 d . . . . .
H411 H 0.0281 0.1191 0.5951 0.062 Uiso 1 1 calc R U . . .
C412 C 0.2253(10) 0.1344(5) 0.6505(6) 0.058(4) Uani 1 1 d . . . . .
H41A H 0.2574 0.1127 0.6729 0.088 Uiso 1 1 calc R U . . .
H41B H 0.2663 0.1403 0.6233 0.088 Uiso 1 1 calc R U . . .
H41C H 0.2113 0.1651 0.6663 0.088 Uiso 1 1 calc R U . . .
C413 C 0.1071(13) 0.0691(5) 0.6574(6) 0.064(5) Uani 1 1 d . . . . .
H41D H 0.1569 0.0571 0.6786 0.097 Uiso 1 1 calc R U . . .
H41E H 0.0502 0.0760 0.6757 0.097 Uiso 1 1 calc R U . . .
H41F H 0.0929 0.0444 0.6335 0.097 Uiso 1 1 calc R U . . .
N82 N 0.2177(9) 0.5076(5) 0.3221(5) 0.064(4) Uani 1 1 d . . . . .
O2 O 0.3003(7) 0.4425(4) 0.2965(4) 0.055(2) Uani 1 1 d . . . . .
C421 C 0.2718(9) 0.4833(5) 0.2929(5) 0.048(3) Uani 1 1 d . . . . .
H421 H 0.2909 0.5002 0.2653 0.057 Uiso 1 1 calc R U . . .
C422 C 0.1788(14) 0.5548(7) 0.3121(8) 0.088(6) Uani 1 1 d . . . . .
H42A H 0.1409 0.5656 0.3391 0.132 Uiso 1 1 calc R U . . .
H42B H 0.2302 0.5778 0.3068 0.132 Uiso 1 1 calc R U . . .
H42C H 0.1387 0.5530 0.2838 0.132 Uiso 1 1 calc R U . . .
C423 C 0.1877(14) 0.4842(8) 0.3652(6) 0.083(6) Uani 1 1 d . . . . .
H42D H 0.1480 0.5064 0.3834 0.124 Uiso 1 1 calc R U . . .
H42E H 0.1514 0.4550 0.3574 0.124 Uiso 1 1 calc R U . . .
H42F H 0.2432 0.4752 0.3841 0.124 Uiso 1 1 calc R U . . .
N83 N 0.1509(10) 0.1448(5) 0.1377(4) 0.063(4) Uani 1 1 d . . . . .
O3 O 0.0965(8) 0.2087(4) 0.0951(4) 0.065(3) Uani 1 1 d . . . . .
C431 C 0.0900(11) 0.1677(6) 0.1079(6) 0.059(4) Uani 1 1 d . . . . .
H431 H 0.0379 0.1496 0.0963 0.071 Uiso 1 1 calc R U . . .
C432 C 0.2301(11) 0.1728(6) 0.1590(7) 0.076(5) Uani 1 1 d . . . . .
H43A H 0.2677 0.1516 0.1795 0.113 Uiso 1 1 calc R U . . .
H43B H 0.2701 0.1858 0.1339 0.113 Uiso 1 1 calc R U . . .
H43C H 0.2046 0.1996 0.1778 0.113 Uiso 1 1 calc R U . . .
C433 C 0.1318(16) 0.0979(6) 0.1541(8) 0.093(7) Uani 1 1 d . . . . .
H43D H 0.1831 0.0872 0.1750 0.139 Uiso 1 1 calc R U . . .
H43E H 0.0722 0.0979 0.1716 0.139 Uiso 1 1 calc R U . . .
H43F H 0.1267 0.0757 0.1271 0.139 Uiso 1 1 calc R U . . .
N84 N 0.7547(9) 0.5286(4) 0.1885(4) 0.050(3) Uani 1 1 d . . . . .
O4 O 0.6594(8) 0.4642(4) 0.2037(4) 0.064(3) Uani 1 1 d . . . . .
C441 C 0.6956(10) 0.5041(5) 0.2141(5) 0.050(3) Uani 1 1 d . . . . .
H441 H 0.6782 0.5178 0.2436 0.060 Uiso 1 1 calc R U . . .
C442 C 0.7997(13) 0.5718(6) 0.2084(6) 0.070(5) Uani 1 1 d . . . . .
H44A H 0.8420 0.5861 0.1849 0.105 Uiso 1 1 calc R U . . .
H44B H 0.7511 0.5954 0.2170 0.105 Uiso 1 1 calc R U . . .
H44C H 0.8361 0.5629 0.2367 0.105 Uiso 1 1 calc R U . . .
C443 C 0.7901(13) 0.5102(7) 0.1464(7) 0.087(6) Uani 1 1 d . . . . .
H44D H 0.8333 0.5338 0.1323 0.130 Uiso 1 1 calc R U . . .
H44E H 0.8242 0.4800 0.1527 0.130 Uiso 1 1 calc R U . . .
H44F H 0.7379 0.5038 0.1244 0.130 Uiso 1 1 calc R U . . .
N85 N 0.2208(8) 0.5325(4) 0.8248(4) 0.043(3) Uani 1 1 d . . . . .
O5 O 0.3142(7) 0.4681(3) 0.8054(4) 0.060(3) Uani 1 1 d . . . . .
C451 C 0.2830(10) 0.5078(6) 0.7979(6) 0.056(4) Uani 1 1 d . . . . .
H451 H 0.3044 0.5235 0.7700 0.068 Uiso 1 1 calc R U . . .
C452 C 0.1770(12) 0.5760(5) 0.8092(7) 0.068(5) Uani 1 1 d . . . . .
H45A H 0.1347 0.5880 0.8339 0.101 Uiso 1 1 calc R U . . .
H45B H 0.2254 0.6004 0.8027 0.101 Uiso 1 1 calc R U . . .
H45C H 0.1405 0.5697 0.7803 0.101 Uiso 1 1 calc R U . . .
C453 C 0.1808(12) 0.5072(6) 0.8654(6) 0.070(5) Uani 1 1 d . . . . .
H45D H 0.1370 0.5287 0.8820 0.105 Uiso 1 1 calc R U . . .
H45E H 0.1468 0.4783 0.8544 0.105 Uiso 1 1 calc R U . . .
H45F H 0.2317 0.4974 0.8870 0.105 Uiso 1 1 calc R U . . .
N86 N 0.7812(9) 0.5353(5) 0.6760(4) 0.056(3) Uani 1 1 d . . . . .
O6 O 0.6749(10) 0.4742(5) 0.6818(7) 0.127(7) Uani 1 1 d . . . . .
C461 C 0.7142(12) 0.5122(6) 0.6963(7) 0.068(5) Uani 1 1 d . . . . .
H461 H 0.6919 0.5251 0.7253 0.082 Uiso 1 1 calc R U . . .
C462 C 0.8232(14) 0.5732(6) 0.7030(8) 0.087(6) Uani 1 1 d . . . . .
H46A H 0.8733 0.5885 0.6845 0.130 Uiso 1 1 calc R U . . .
H46B H 0.7751 0.5974 0.7109 0.130 Uiso 1 1 calc R U . . .
H46C H 0.8500 0.5599 0.7323 0.130 Uiso 1 1 calc R U . . .
C463 C 0.8223(18) 0.5219(10) 0.6304(7) 0.135(11) Uani 1 1 d . . . . .
H46D H 0.8722 0.5450 0.6223 0.203 Uiso 1 1 calc R U . . .
H46E H 0.8490 0.4893 0.6326 0.203 Uiso 1 1 calc R U . . .
H46F H 0.7731 0.5226 0.6059 0.203 Uiso 1 1 calc R U . . .
N87 N 0.8490(9) 0.1141(5) 0.3580(4) 0.058(3) Uani 1 1 d . . . . .
O7 O 0.8819(9) 0.1789(4) 0.4078(4) 0.075(3) Uani 1 1 d . . . . .
C471 C 0.9019(13) 0.1397(5) 0.3901(5) 0.057(4) Uani 1 1 d . . . . .
H471 H 0.9601 0.1256 0.3996 0.068 Uiso 1 1 calc R U . . .
C472 C 0.8905(14) 0.0737(6) 0.3350(6) 0.074(5) Uani 1 1 d . . . . .
H47A H 0.8445 0.0592 0.3133 0.111 Uiso 1 1 calc R U . . .
H47B H 0.9460 0.0843 0.3172 0.111 Uiso 1 1 calc R U . . .
H47C H 0.9098 0.0497 0.3587 0.111 Uiso 1 1 calc R U . . .
C473 C 0.7664(12) 0.1342(8) 0.3400(7) 0.085(6) Uani 1 1 d . . . . .
H47D H 0.7371 0.1115 0.3177 0.128 Uiso 1 1 calc R U . . .
H47E H 0.7227 0.1408 0.3660 0.128 Uiso 1 1 calc R U . . .
H47F H 0.7812 0.1645 0.3236 0.128 Uiso 1 1 calc R U . . .
N88 N 0.1387(11) 0.5937(5) 0.1431(5) 0.072(4) Uani 1 1 d . . . . .
O8 O 0.1943(17) 0.6476(5) 0.0931(6) 0.155(9) Uani 1 1 d . . . . .
C481 C 0.1353(19) 0.6208(7) 0.1064(8) 0.104(7) Uani 1 1 d . . . . .
H481 H 0.0792 0.6193 0.0879 0.125 Uiso 1 1 calc R U . . .
C482 C 0.2145(18) 0.6007(10) 0.1735(9) 0.128(10) Uani 1 1 d . . . . .
H48A H 0.2098 0.5781 0.2002 0.192 Uiso 1 1 calc R U . . .
H48B H 0.2736 0.5949 0.1565 0.192 Uiso 1 1 calc R U . . .
H48C H 0.2137 0.6340 0.1855 0.192 Uiso 1 1 calc R U . . .
C483 C 0.0653(18) 0.5635(7) 0.1569(9) 0.126(11) Uani 1 1 d . . . . .
H48D H 0.0834 0.5462 0.1858 0.189 Uiso 1 1 calc R U . . .
H48E H 0.0087 0.5829 0.1629 0.189 Uiso 1 1 calc R U . . .
H48F H 0.0520 0.5401 0.1317 0.189 Uiso 1 1 calc R U . . .

loop_
_atom_site_aniso_label
_atom_site_aniso_U_11
_atom_site_aniso_U_22
_atom_site_aniso_U_33
_atom_site_aniso_U_23
_atom_site_aniso_U_13
_atom_site_aniso_U_12
Fe1 0.0238(8) 0.0267(7) 0.0245(9) 0.0009(6) 0.0013(7) -0.0033(6)
Fe2 0.0216(8) 0.0262(7) 0.0275(9) -0.0001(6) 0.0011(7) -0.0028(6)
Fe3 0.0224(8) 0.0203(7) 0.0263(9) -0.0016(6) 0.0013(7) 0.0032(6)
Fe4 0.0247(9) 0.0183(7) 0.0285(9) -0.0009(6) 0.0019(7) -0.0003(6)
Br1 0.0551(8) 0.0249(6) 0.0424(7) 0.0074(5) 0.0120(6) 0.0056(5)
Br2 0.0696(9) 0.0191(5) 0.0580(9) -0.0027(5) 0.0025(7) -0.0073(6)
Br3 0.0574(8) 0.0180(5) 0.0515(8) -0.0027(5) 0.0053(7) 0.0028(5)
Br4 0.0515(8) 0.0195(5) 0.0555(8) -0.0012(5) -0.0025(7) -0.0004(5)
N1 0.031(6) 0.022(4) 0.032(6) 0.003(4) 0.004(5) 0.004(4)
N2 0.024(5) 0.024(4) 0.028(5) 0.003(4) 0.005(4) 0.008(4)
N3 0.032(6) 0.031(5) 0.030(6) 0.005(4) 0.004(5) 0.004(4)
N4 0.040(6) 0.028(5) 0.029(5) -0.003(4) 0.009(5) 0.000(4)
N5 0.022(5) 0.035(5) 0.019(5) 0.001(4) 0.001(4) 0.005(4)
N6 0.027(5) 0.024(4) 0.030(5) 0.001(4) 0.003(4) -0.001(4)
N11 0.023(5) 0.026(4) 0.029(5) 0.001(4) -0.002(4) 0.002(4)
N12 0.024(5) 0.024(4) 0.031(5) 0.002(4) 0.002(4) 0.004(4)
N13 0.024(6) 0.039(5) 0.027(5) -0.003(4) 0.001(5) -0.009(4)
N14 0.031(6) 0.048(6) 0.016(5) 0.001(4) 0.002(4) -0.003(4)
N15 0.027(5) 0.029(5) 0.028(5) 0.003(4) 0.010(5) 0.009(4)
N16 0.020(5) 0.034(5) 0.029(5) 0.000(4) 0.001(4) 0.007(4)
N21 0.025(5) 0.026(4) 0.023(5) 0.001(4) 0.000(4) -0.004(4)
N22 0.033(5) 0.017(4) 0.028(5) 0.003(4) 0.004(5) -0.007(4)
N23 0.027(5) 0.030(4) 0.018(5) -0.003(4) 0.002(4) 0.002(4)
N24 0.024(5) 0.031(5) 0.034(6) -0.003(4) -0.001(4) 0.004(4)
N25 0.034(6) 0.018(4) 0.035(6) 0.002(4) 0.005(5) -0.003(4)
N26 0.030(5) 0.022(4) 0.033(5) 0.001(4) 0.006(4) 0.001(4)
N31 0.026(5) 0.020(4) 0.027(5) -0.001(3) 0.000(4) 0.002(4)
N32 0.035(6) 0.020(4) 0.025(5) -0.001(4) 0.000(4) -0.004(4)
N33 0.020(5) 0.028(4) 0.030(5) 0.001(4) -0.001(4) 0.002(4)
N34 0.027(5) 0.026(4) 0.032(5) -0.001(4) -0.004(4) 0.003(4)
N35 0.024(5) 0.033(5) 0.027(5) -0.006(4) 0.001(4) -0.011(4)
N36 0.029(5) 0.040(5) 0.024(5) -0.010(4) -0.005(4) 0.002(4)
C1 0.025(6) 0.019(5) 0.043(7) 0.001(5) -0.001(5) 0.007(4)
C2 0.028(6) 0.019(5) 0.033(7) -0.001(4) 0.000(5) 0.003(4)
C3 0.019(6) 0.023(5) 0.041(7) 0.003(5) 0.005(5) 0.006(4)
C4 0.035(7) 0.029(6) 0.032(7) -0.003(5) -0.002(6) -0.001(5)
C5 0.048(8) 0.026(5) 0.037(7) 0.011(5) 0.006(6) -0.003(5)
C6 0.045(8) 0.029(6) 0.022(6) 0.003(5) 0.003(6) -0.001(5)
C7 0.038(7) 0.047(7) 0.026(7) 0.000(5) -0.003(6) -0.001(6)
C8 0.032(7) 0.022(5) 0.028(6) -0.004(4) 0.002(5) -0.006(4)
C9 0.030(6) 0.031(5) 0.024(6) -0.004(5) 0.002(5) 0.005(5)
C10 0.030(7) 0.035(6) 0.045(8) -0.004(5) 0.013(6) -0.006(5)
C11 0.041(8) 0.053(7) 0.027(7) -0.007(6) 0.006(6) 0.008(6)
C12 0.038(7) 0.040(6) 0.030(7) -0.010(5) 0.003(6) 0.003(5)
C13 0.039(8) 0.032(6) 0.052(9) -0.004(6) 0.002(7) 0.005(5)
C14 0.023(6) 0.035(6) 0.027(6) -0.004(5) 0.007(5) -0.002(5)
C15 0.024(6) 0.032(6) 0.042(7) 0.005(5) 0.005(6) 0.012(5)
C16 0.051(8) 0.025(6) 0.051(8) -0.009(5) 0.017(7) 0.004(5)
C17 0.036(7) 0.035(6) 0.031(7) -0.001(5) 0.008(6) 0.005(5)
C18 0.019(6) 0.026(5) 0.038(7) -0.005(5) -0.012(5) 0.007(4)
C19 0.015(6) 0.027(5) 0.039(7) -0.002(5) 0.000(5) -0.007(4)
C20 0.024(6) 0.040(6) 0.025(6) 0.000(5) -0.005(5) 0.008(5)
C21 0.035(7) 0.035(6) 0.026(6) 0.005(5) 0.007(5) 0.001(5)
C22 0.034(7) 0.040(6) 0.029(6) 0.006(5) 0.009(6) 0.003(5)
C23 0.030(7) 0.035(6) 0.032(7) -0.001(5) 0.000(6) -0.004(5)
C31 0.040(8) 0.031(6) 0.036(7) 0.003(5) 0.008(6) -0.006(5)
C32 0.024(6) 0.023(5) 0.038(7) -0.008(5) 0.009(5) -0.006(4)
C33 0.030(7) 0.024(5) 0.035(7) 0.001(5) 0.003(6) 0.002(5)
C34 0.028(7) 0.039(6) 0.035(7) -0.005(5) 0.015(6) -0.018(5)
C35 0.053(9) 0.041(7) 0.062(10) -0.013(6) -0.002(8) -0.028(6)
C36 0.034(8) 0.055(8) 0.047(8) -0.014(6) -0.001(7) -0.030(6)
C37 0.024(7) 0.075(10) 0.042(8) -0.018(7) 0.009(6) -0.018(7)
C38 0.018(7) 0.065(8) 0.024(6) -0.004(6) 0.005(6) -0.009(5)
C39 0.016(6) 0.065(8) 0.024(6) -0.011(6) 0.005(5) -0.015(5)
C40 0.027(7) 0.070(9) 0.046(8) -0.022(7) -0.015(6) 0.001(7)
C41 0.037(8) 0.096(12) 0.040(8) -0.010(8) -0.023(7) 0.011(8)
C42 0.027(7) 0.081(10) 0.046(9) 0.002(7) 0.012(7) 0.014(7)
C43 0.036(8) 0.049(7) 0.045(8) 0.007(6) 0.004(7) 0.012(6)
C44 0.037(7) 0.016(5) 0.034(7) -0.002(4) 0.009(6) 0.001(4)
C45 0.051(8) 0.018(5) 0.036(7) 0.004(5) 0.007(6) 0.010(5)
C46 0.064(10) 0.017(5) 0.066(9) 0.002(6) -0.002(8) 0.006(5)
C47 0.032(7) 0.060(8) 0.040(8) 0.006(6) 0.007(6) 0.030(6)
C48 0.024(6) 0.038(6) 0.025(6) 0.008(5) 0.002(5) 0.009(5)
C49 0.033(7) 0.040(6) 0.024(6) 0.004(5) 0.010(6) 0.001(5)
C50 0.027(7) 0.050(7) 0.035(7) 0.002(6) 0.010(6) 0.011(5)
C51 0.028(7) 0.064(8) 0.037(7) -0.005(6) -0.008(6) 0.008(6)
C52 0.032(7) 0.058(8) 0.033(7) 0.003(6) 0.002(6) -0.008(6)
C53 0.036(7) 0.036(6) 0.037(7) -0.001(5) -0.002(6) 0.004(5)
C61 0.023(6) 0.030(5) 0.030(6) -0.001(4) 0.006(5) 0.005(4)
C62 0.023(6) 0.017(5) 0.036(7) -0.006(4) -0.005(5) 0.010(4)
C63 0.030(6) 0.015(4) 0.032(6) -0.004(4) -0.001(5) -0.007(4)
C64 0.015(5) 0.025(5) 0.033(6) -0.004(4) -0.005(5) 0.004(4)
C65 0.034(7) 0.021(5) 0.040(7) -0.007(5) -0.010(6) 0.003(4)
C66 0.050(8) 0.027(6) 0.037(8) -0.011(5) 0.001(7) 0.008(5)
C67 0.038(7) 0.044(7) 0.025(6) -0.010(5) 0.001(6) 0.010(5)
C68 0.023(6) 0.028(5) 0.034(7) 0.000(5) -0.011(6) 0.009(4)
C69 0.022(6) 0.033(6) 0.030(6) -0.001(5) -0.005(5) 0.004(4)
C70 0.034(7) 0.044(6) 0.025(6) 0.003(5) 0.003(5) 0.009(5)
C71 0.048(9) 0.053(8) 0.026(7) -0.001(5) 0.014(6) 0.000(6)
C72 0.037(7) 0.039(6) 0.032(7) 0.003(5) -0.001(6) -0.007(5)
C73 0.032(7) 0.043(7) 0.022(6) -0.001(5) 0.013(5) 0.002(5)
C74 0.028(6) 0.022(5) 0.033(6) -0.001(4) 0.000(5) 0.003(4)
C75 0.064(10) 0.018(5) 0.055(9) 0.006(5) 0.016(8) 0.002(5)
C76 0.077(11) 0.024(6) 0.056(9) 0.019(6) 0.023(8) 0.001(6)
C77 0.060(9) 0.039(7) 0.043(8) 0.006(6) 0.015(7) -0.009(6)
C78 0.041(7) 0.027(5) 0.034(7) 0.010(5) 0.004(6) -0.004(5)
C79 0.023(6) 0.026(5) 0.032(6) 0.000(4) 0.004(5) -0.006(4)
C80 0.030(7) 0.036(6) 0.033(7) 0.001(5) 0.004(6) -0.005(5)
C81 0.043(8) 0.053(7) 0.024(6) -0.003(5) -0.006(6) -0.007(6)
C82 0.047(8) 0.029(6) 0.039(7) -0.004(5) 0.001(6) -0.010(5)
C83 0.029(7) 0.032(6) 0.037(7) -0.005(5) 0.003(6) -0.003(5)
C91 0.029(7) 0.023(5) 0.034(7) 0.007(4) -0.003(5) -0.012(4)
C92 0.025(6) 0.020(5) 0.025(6) -0.002(4) 0.006(5) 0.001(4)
C93 0.021(6) 0.029(5) 0.033(6) -0.012(5) 0.008(5) -0.006(4)
C94 0.023(6) 0.024(5) 0.030(6) 0.005(4) 0.002(5) -0.001(4)
C95 0.026(7) 0.031(6) 0.048(8) 0.002(5) 0.001(6) 0.008(5)
C96 0.041(8) 0.034(6) 0.041(8) -0.004(5) -0.008(7) 0.011(5)
C97 0.023(6) 0.044(6) 0.029(7) 0.004(5) -0.003(5) 0.003(5)
C98 0.031(7) 0.027(5) 0.029(6) -0.001(5) 0.003(5) 0.010(5)
C99 0.026(6) 0.028(5) 0.031(6) -0.009(5) 0.012(5) -0.001(4)
C100 0.043(8) 0.043(7) 0.039(8) -0.002(6) -0.011(7) -0.003(6)
C101 0.025(7) 0.054(8) 0.056(9) -0.015(6) -0.006(7) -0.005(6)
C102 0.035(8) 0.033(6) 0.061(9) -0.010(6) -0.009(7) -0.009(5)
C103 0.038(8) 0.034(6) 0.052(8) -0.008(6) -0.002(7) -0.001(5)
C104 0.031(7) 0.032(6) 0.034(7) 0.008(5) -0.008(6) -0.007(5)
C105 0.048(8) 0.034(6) 0.052(8) -0.005(6) -0.008(7) -0.015(6)
C106 0.072(10) 0.021(6) 0.071(10) -0.004(6) -0.016(8) -0.019(6)
C107 0.040(8) 0.044(7) 0.058(9) 0.001(6) -0.019(7) -0.024(6)
C108 0.026(7) 0.031(6) 0.043(7) -0.005(5) 0.007(6) -0.012(5)
C109 0.040(8) 0.048(7) 0.023(6) -0.001(5) 0.003(6) -0.011(6)
C110 0.027(7) 0.059(8) 0.040(8) 0.010(6) -0.001(6) -0.009(6)
C111 0.026(7) 0.072(9) 0.031(7) -0.001(6) -0.006(6) 0.000(6)
C112 0.041(8) 0.052(7) 0.034(7) 0.003(6) 0.008(6) 0.012(6)
C113 0.035(7) 0.048(7) 0.030(7) 0.006(5) 0.010(6) 0.001(6)
Fe11 0.0248(8) 0.0209(7) 0.0271(9) -0.0005(6) 0.0001(7) -0.0001(6)
Fe12 0.0241(9) 0.0296(8) 0.0288(9) -0.0035(7) 0.0021(7) 0.0001(6)
Fe13 0.0255(9) 0.0265(7) 0.0253(9) -0.0027(6) -0.0003(7) 0.0025(6)
Fe14 0.0225(8) 0.0241(7) 0.0276(9) -0.0002(6) 0.0015(7) 0.0020(6)
Br11 0.0548(8) 0.0208(5) 0.0594(8) 0.0016(6) -0.0013(7) 0.0013(5)
Br12 0.0492(8) 0.0290(6) 0.0499(8) 0.0060(5) -0.0089(7) -0.0084(5)
Br13 0.0599(9) 0.0208(5) 0.0618(8) -0.0045(6) -0.0023(7) 0.0038(5)
Br14 0.0572(8) 0.0191(5) 0.0610(8) 0.0035(5) -0.0070(7) 0.0054(5)
N41 0.027(5) 0.024(4) 0.025(5) 0.000(4) 0.000(4) -0.001(4)
N42 0.030(5) 0.022(4) 0.023(5) -0.005(3) -0.001(4) 0.005(4)
N43 0.027(5) 0.027(5) 0.025(5) 0.003(4) -0.005(4) 0.001(4)
N44 0.032(6) 0.032(5) 0.029(5) 0.000(4) 0.006(5) 0.001(4)
N45 0.022(5) 0.036(5) 0.038(6) -0.016(4) -0.003(5) 0.007(4)
N46 0.029(6) 0.047(6) 0.035(6) 0.001(5) 0.000(5) 0.002(4)
N51 0.026(6) 0.035(5) 0.033(6) 0.005(4) 0.001(5) -0.004(4)
N52 0.033(6) 0.028(5) 0.022(5) 0.001(4) -0.007(5) 0.002(4)
N53 0.026(5) 0.032(5) 0.028(5) -0.002(4) -0.004(4) 0.004(4)
N54 0.029(6) 0.046(6) 0.029(6) -0.003(4) 0.000(5) -0.001(4)
N55 0.026(6) 0.031(5) 0.031(5) 0.001(4) 0.006(5) 0.000(4)
N56 0.027(5) 0.037(5) 0.034(6) 0.002(4) -0.002(4) -0.006(4)
N61 0.027(5) 0.026(4) 0.025(5) -0.006(4) -0.003(4) -0.002(4)
N62 0.023(5) 0.025(4) 0.030(6) -0.001(4) -0.001(4) 0.000(4)
N63 0.031(6) 0.047(6) 0.018(5) -0.011(4) 0.000(4) 0.008(4)
N64 0.031(6) 0.041(5) 0.030(6) -0.003(4) 0.001(5) -0.005(4)
N65 0.021(5) 0.025(4) 0.041(6) 0.007(4) -0.006(5) 0.000(4)
N66 0.024(5) 0.047(6) 0.027(5) 0.000(4) 0.003(4) -0.005(4)
N71 0.026(5) 0.028(4) 0.020(5) -0.001(4) 0.004(4) 0.000(4)
N72 0.026(5) 0.019(4) 0.028(5) 0.005(4) -0.006(4) -0.003(3)
N73 0.019(5) 0.040(5) 0.021(5) 0.008(4) 0.004(4) 0.006(4)
N74 0.024(5) 0.037(5) 0.032(6) -0.001(4) 0.007(4) -0.003(4)
N75 0.037(6) 0.028(5) 0.023(5) -0.007(4) 0.009(5) -0.002(4)
N76 0.030(5) 0.029(5) 0.027(5) -0.003(4) 0.000(4) 0.001(4)
C201 0.020(6) 0.022(5) 0.034(7) -0.003(4) -0.004(5) 0.005(4)
C202 0.024(6) 0.019(5) 0.030(6) 0.009(4) -0.004(5) 0.000(4)
C203 0.025(6) 0.033(6) 0.038(7) -0.003(5) 0.006(6) 0.009(5)
C204 0.014(5) 0.035(6) 0.036(7) 0.003(5) -0.003(5) 0.000(4)
C205 0.041(8) 0.035(6) 0.038(7) 0.010(5) -0.003(6) -0.010(5)
C206 0.041(8) 0.046(7) 0.046(8) 0.024(6) 0.006(7) 0.001(6)
C207 0.025(7) 0.052(7) 0.029(7) 0.007(5) 0.012(6) 0.010(5)
C208 0.016(6) 0.049(7) 0.021(6) -0.004(5) -0.002(5) -0.004(5)
C209 0.028(6) 0.040(6) 0.021(6) -0.007(5) -0.007(5) 0.004(5)
C210 0.045(8) 0.047(7) 0.027(7) 0.000(5) 0.008(6) 0.005(6)
C211 0.057(9) 0.048(7) 0.032(7) -0.013(6) 0.002(7) 0.015(6)
C212 0.043(8) 0.042(7) 0.036(7) -0.013(6) 0.004(6) 0.006(6)
C213 0.058(9) 0.030(6) 0.033(7) -0.007(5) 0.001(7) 0.005(6)
C214 0.037(7) 0.032(6) 0.034(7) -0.007(5) 0.002(6) 0.003(5)
C215 0.045(8) 0.019(5) 0.049(8) -0.007(5) 0.010(7) 0.007(5)
C216 0.054(9) 0.036(6) 0.059(9) -0.014(7) 0.006(7) 0.010(6)
C217 0.055(9) 0.045(7) 0.040(8) -0.027(6) 0.014(7) -0.001(6)
C218 0.029(7) 0.068(9) 0.031(7) -0.011(6) -0.003(6) 0.005(6)
C219 0.028(7) 0.059(8) 0.032(7) -0.012(6) -0.002(6) 0.014(6)
C220 0.036(8) 0.058(8) 0.029(7) 0.001(6) 0.005(6) -0.003(6)
C221 0.037(8) 0.070(9) 0.039(8) -0.023(7) 0.001(7) 0.012(7)
C222 0.029(7) 0.070(9) 0.041(8) 0.005(7) -0.005(6) 0.013(6)
C223 0.026(6) 0.052(7) 0.033(7) -0.008(6) 0.001(6) 0.004(5)
C231 0.051(8) 0.025(5) 0.024(6) 0.006(4) 0.003(6) -0.001(5)
C232 0.025(7) 0.042(6) 0.032(7) 0.002(5) 0.000(6) -0.007(5)
C233 0.024(6) 0.042(6) 0.017(6) 0.011(5) -0.009(5) 0.001(5)
C234 0.018(6) 0.039(6) 0.028(6) 0.004(5) 0.009(5) -0.005(5)
C235 0.037(7) 0.037(6) 0.038(7) -0.001(5) -0.007(6) -0.003(5)
C236 0.028(7) 0.038(7) 0.062(9) 0.003(6) -0.006(7) -0.018(5)
C237 0.027(7) 0.048(7) 0.045(8) -0.007(6) -0.002(6) -0.005(5)
C238 0.021(6) 0.036(6) 0.029(6) 0.001(5) -0.002(5) -0.002(5)
C239 0.025(6) 0.034(6) 0.029(6) 0.001(5) 0.003(5) -0.002(5)
C240 0.035(8) 0.056(8) 0.039(8) 0.004(6) 0.005(7) 0.011(6)
C241 0.027(7) 0.052(7) 0.046(8) 0.010(6) -0.001(6) 0.007(6)
C242 0.041(8) 0.045(7) 0.057(9) -0.007(6) 0.003(7) 0.003(6)
C243 0.027(7) 0.036(6) 0.055(9) 0.003(6) -0.004(6) -0.001(5)
C244 0.034(7) 0.037(6) 0.024(6) -0.002(5) 0.007(6) 0.000(5)
C245 0.051(9) 0.035(6) 0.036(7) 0.000(5) 0.002(7) -0.004(6)
C246 0.053(9) 0.025(5) 0.042(7) 0.006(5) -0.003(7) 0.003(5)
C247 0.030(7) 0.038(6) 0.038(7) -0.001(5) -0.002(6) 0.006(5)
C248 0.028(7) 0.041(6) 0.017(6) -0.006(5) 0.004(5) 0.006(5)
C249 0.028(7) 0.041(6) 0.021(6) 0.000(5) 0.001(5) 0.005(5)
C250 0.030(7) 0.044(6) 0.030(7) 0.002(5) 0.005(6) 0.002(5)
C251 0.030(7) 0.042(7) 0.052(8) 0.002(6) 0.002(6) 0.003(5)
C252 0.052(9) 0.042(7) 0.040(8) 0.004(6) -0.002(7) -0.021(6)
C253 0.032(7) 0.032(6) 0.037(7) -0.003(5) -0.002(6) 0.001(5)
C261 0.034(7) 0.025(5) 0.046(8) -0.004(5) -0.017(6) 0.005(5)
C262 0.037(7) 0.017(5) 0.037(7) -0.009(5) 0.002(6) 0.007(4)
C263 0.039(7) 0.020(5) 0.048(8) -0.011(5) -0.005(6) -0.001(5)
C264 0.027(7) 0.028(6) 0.045(8) -0.003(5) -0.007(6) 0.006(5)
C265 0.059(9) 0.032(6) 0.038(8) -0.013(5) -0.002(7) 0.002(6)
C266 0.046(9) 0.058(9) 0.048(9) -0.027(7) 0.002(7) 0.013(7)
C267 0.026(7) 0.058(8) 0.026(7) -0.009(6) 0.000(6) 0.015(6)
C268 0.027(7) 0.050(7) 0.031(7) -0.005(5) -0.005(6) 0.011(5)
C269 0.032(7) 0.051(7) 0.019(6) -0.012(5) 0.002(5) 0.005(5)
C270 0.036(8) 0.064(9) 0.036(8) -0.001(6) -0.001(6) 0.002(6)
C271 0.031(7) 0.085(10) 0.021(6) -0.001(6) 0.007(6) -0.010(7)
C272 0.048(8) 0.049(7) 0.025(7) -0.006(5) -0.003(6) -0.003(6)
C273 0.044(8) 0.048(7) 0.021(6) 0.001(5) 0.000(6) 0.005(6)
C274 0.034(7) 0.025(5) 0.043(8) 0.005(5) -0.011(6) -0.004(5)
C275 0.050(8) 0.024(6) 0.060(9) 0.012(6) -0.004(7) -0.006(5)
C276 0.051(9) 0.037(7) 0.062(10) 0.025(6) 0.009(8) -0.009(6)
C277 0.041(8) 0.065(9) 0.032(7) 0.008(6) 0.009(6) -0.011(7)
C278 0.024(6) 0.041(6) 0.035(7) 0.010(5) 0.011(6) -0.010(5)
C279 0.023(6) 0.041(6) 0.035(7) 0.005(5) 0.002(5) 0.003(5)
C280 0.028(7) 0.063(8) 0.026(7) 0.005(6) -0.002(6) -0.008(6)
C281 0.052(9) 0.056(8) 0.025(7) -0.015(6) 0.008(6) 0.009(6)
C282 0.040(8) 0.059(8) 0.027(7) -0.014(6) 0.015(6) 0.015(6)
C283 0.047(9) 0.043(7) 0.034(7) 0.004(6) 0.006(7) 0.013(6)
C291 0.036(7) 0.027(5) 0.033(7) 0.004(5) -0.004(6) 0.000(5)
C292 0.031(6) 0.018(5) 0.028(6) 0.004(4) -0.001(5) 0.013(4)
C293 0.042(7) 0.022(5) 0.025(6) -0.002(4) 0.001(6) -0.002(5)
C294 0.031(6) 0.016(5) 0.028(6) 0.002(4) 0.009(5) -0.001(4)
C295 0.050(9) 0.032(6) 0.041(8) 0.001(5) 0.003(7) 0.019(5)
C296 0.037(8) 0.036(7) 0.058(9) 0.009(6) 0.010(7) 0.021(6)
C297 0.020(7) 0.054(8) 0.050(8) 0.014(6) -0.009(6) 0.011(5)
C298 0.032(7) 0.041(6) 0.022(6) 0.011(5) 0.010(6) -0.002(5)
C299 0.013(5) 0.056(7) 0.027(6) 0.005(5) -0.001(5) 0.003(5)
C300 0.041(8) 0.043(7) 0.048(8) 0.009(6) -0.001(7) -0.009(6)
C301 0.031(8) 0.078(10) 0.040(8) 0.007(7) -0.012(7) -0.020(7)
C302 0.026(7) 0.047(7) 0.049(8) -0.004(6) -0.002(7) -0.006(6)
C303 0.039(8) 0.050(7) 0.036(8) 0.007(6) 0.007(7) 0.004(6)
C304 0.030(7) 0.037(6) 0.022(6) -0.001(5) 0.008(5) 0.002(5)
C305 0.051(9) 0.031(6) 0.056(9) 0.009(6) -0.013(7) -0.003(6)
C306 0.052(9) 0.038(7) 0.045(8) -0.004(6) -0.022(7) -0.006(6)
C307 0.040(8) 0.029(6) 0.046(8) 0.000(5) -0.001(6) -0.018(5)
C308 0.023(6) 0.041(6) 0.024(6) -0.002(5) -0.004(5) -0.013(5)
C309 0.034(7) 0.031(5) 0.026(6) -0.007(5) 0.004(5) -0.010(5)
C310 0.024(7) 0.049(7) 0.032(7) -0.009(5) 0.008(6) -0.006(5)
C311 0.020(6) 0.055(7) 0.038(7) -0.002(6) -0.005(5) 0.005(5)
C312 0.029(7) 0.039(6) 0.046(8) -0.002(5) 0.007(6) 0.014(5)
C313 0.030(7) 0.035(6) 0.038(7) -0.001(5) 0.004(6) 0.002(5)
P1 0.0371(19) 0.0338(15) 0.0412(19) -0.0005(13) 0.0103(16) 0.0016(13)
F11 0.064(6) 0.055(5) 0.048(5) 0.001(4) 0.016(4) -0.007(4)
F12 0.050(6) 0.082(6) 0.080(7) 0.010(5) 0.020(5) 0.016(4)
F13 0.063(6) 0.034(4) 0.061(5) 0.002(3) 0.011(4) -0.006(3)
F14 0.042(5) 0.060(5) 0.047(5) -0.006(4) 0.008(4) -0.004(3)
F15 0.090(7) 0.033(4) 0.071(6) -0.001(4) 0.025(5) 0.006(4)
F16 0.059(5) 0.063(5) 0.034(4) 0.007(3) 0.004(4) 0.003(4)
P2 0.058(2) 0.0319(15) 0.050(2) -0.0030(15) 0.0062(19) 0.0001(15)
F21 0.082(6) 0.085(6) 0.082(7) -0.049(5) 0.018(5) -0.037(5)
F22 0.083(6) 0.048(5) 0.073(6) 0.012(4) 0.021(5) 0.009(4)
F23 0.077(6) 0.034(4) 0.054(5) -0.005(3) 0.016(4) -0.001(4)
F24 0.097(7) 0.068(6) 0.056(5) 0.014(4) -0.009(5) 0.023(5)
F25 0.082(7) 0.057(5) 0.067(6) 0.000(4) 0.022(5) -0.004(4)
F26 0.070(6) 0.054(5) 0.089(7) 0.001(5) -0.011(5) -0.010(4)
P3 0.078(3) 0.0318(18) 0.079(3) -0.0007(18) -0.021(3) -0.0001(18)
F31 0.094(8) 0.048(5) 0.123(9) 0.014(5) 0.010(7) -0.013(5)
F32 0.137(12) 0.125(9) 0.069(7) -0.018(7) 0.025(7) -0.057(8)
F33 0.130(10) 0.057(6) 0.147(11) 0.021(6) -0.081(9) -0.019(6)
F34 0.109(9) 0.119(9) 0.121(9) -0.052(8) -0.020(8) 0.068(7)
F35 0.079(7) 0.045(5) 0.097(7) 0.000(4) -0.015(6) 0.019(4)
F36 0.156(12) 0.063(6) 0.127(9) 0.026(6) -0.073(9) -0.039(7)
P4 0.0371(19) 0.0369(16) 0.0382(19) 0.0028(13) -0.0065(16) -0.0010(13)
F41 0.056(6) 0.097(6) 0.045(5) -0.011(4) -0.016(4) 0.023(5)
F42 0.075(6) 0.039(5) 0.144(10) -0.006(5) -0.041(6) 0.007(4)
F43 0.037(5) 0.068(5) 0.065(6) 0.005(4) -0.003(4) -0.008(4)
F44 0.059(6) 0.039(4) 0.087(7) -0.008(4) -0.015(5) 0.010(4)
F45 0.045(5) 0.067(5) 0.057(5) -0.006(4) -0.005(4) 0.003(4)
F46 0.059(6) 0.105(7) 0.041(5) 0.014(4) -0.009(4) 0.000(5)
P5 0.0377(19) 0.0368(16) 0.0377(19) -0.0046(13) -0.0032(15) 0.0003(13)
F51 0.044(5) 0.055(4) 0.060(5) 0.009(4) -0.005(4) 0.007(3)
F52 0.054(5) 0.079(5) 0.042(5) -0.002(4) -0.006(4) -0.010(4)
F53 0.067(6) 0.040(4) 0.100(7) -0.006(4) 0.006(5) -0.007(4)
F54 0.077(6) 0.085(6) 0.042(5) -0.014(4) -0.010(5) 0.013(5)
F55 0.053(5) 0.037(4) 0.077(6) -0.003(4) 0.007(5) -0.007(3)
F56 0.034(4) 0.066(5) 0.071(6) -0.017(4) -0.006(4) 0.001(4)
P6 0.046(2) 0.0418(18) 0.047(2) -0.0071(15) 0.0036(19) 0.0005(15)
F61 0.100(8) 0.098(7) 0.044(5) -0.005(5) 0.008(5) 0.051(6)
F62 0.127(9) 0.042(5) 0.099(8) -0.007(5) -0.022(7) 0.005(5)
F63 0.045(6) 0.119(8) 0.077(7) -0.006(6) 0.006(5) -0.007(5)
F64 0.120(9) 0.044(5) 0.085(7) -0.002(4) -0.001(7) 0.012(5)
F65 0.054(6) 0.115(8) 0.087(8) 0.009(6) 0.021(6) 0.002(5)
F66 0.061(6) 0.083(6) 0.039(5) 0.000(4) 0.003(4) -0.001(4)
P7 0.058(3) 0.0341(18) 0.082(3) -0.0044(18) 0.011(2) -0.0016(16)
F71 0.076(8) 0.129(10) 0.156(13) 0.050(9) -0.035(8) -0.010(7)
F72 0.136(10) 0.046(5) 0.134(10) 0.025(6) 0.048(8) 0.018(6)
F73 0.155(12) 0.063(6) 0.103(9) -0.030(6) 0.036(8) -0.020(6)
F74 0.108(8) 0.051(5) 0.109(9) 0.009(5) -0.028(7) 0.010(5)
F75 0.135(10) 0.067(6) 0.110(9) -0.004(6) 0.070(8) 0.003(6)
F76 0.078(8) 0.088(8) 0.182(13) -0.064(8) 0.015(8) -0.023(6)
P8A 0.074(9) 0.034(2) 0.063(5) -0.002(3) 0.004(5) 0.012(4)
F81A 0.09(2) 0.061(8) 0.16(2) 0.007(11) -0.008(17) 0.039(13)
F82A 0.129(15) 0.054(10) 0.14(3) 0.001(14) 0.03(2) -0.013(8)
F83A 0.129(17) 0.070(18) 0.080(10) -0.028(11) 0.033(11) -0.003(15)
F84A 0.071(13) 0.055(7) 0.15(2) -0.002(13) -0.032(12) -0.005(8)
F85A 0.15(2) 0.072(13) 0.077(10) -0.007(10) 0.020(13) 0.040(11)
F86A 0.082(10) 0.071(6) 0.105(8) -0.019(6) -0.023(8) 0.007(7)
P8B 0.074(9) 0.034(2) 0.063(5) -0.002(3) 0.004(5) 0.012(4)
F81B 0.09(2) 0.061(8) 0.16(2) 0.007(11) -0.008(17) 0.039(13)
F82B 0.129(15) 0.054(10) 0.14(3) 0.001(14) 0.03(2) -0.013(8)
F83B 0.129(17) 0.070(18) 0.080(10) -0.028(11) 0.033(11) -0.003(15)
F84B 0.071(13) 0.055(7) 0.15(2) -0.002(13) -0.032(12) -0.005(8)
F85B 0.15(2) 0.072(13) 0.077(10) -0.007(10) 0.020(13) 0.040(11)
F86B 0.082(10) 0.071(6) 0.105(8) -0.019(6) -0.023(8) 0.007(7)
N81 0.036(6) 0.041(6) 0.044(6) 0.007(5) 0.002(5) 0.007(5)
O1 0.070(7) 0.044(5) 0.061(7) 0.014(5) -0.013(6) -0.016(5)
C411 0.045(8) 0.052(8) 0.058(9) -0.016(7) -0.006(7) 0.000(6)
C412 0.050(9) 0.064(9) 0.061(10) -0.004(7) -0.012(8) 0.011(7)
C413 0.082(12) 0.061(9) 0.051(9) 0.018(7) 0.025(9) 0.012(8)
N82 0.048(8) 0.068(8) 0.077(10) -0.032(7) -0.008(7) 0.002(6)
O2 0.046(6) 0.062(6) 0.056(6) 0.006(5) 0.006(5) 0.012(5)
C421 0.035(8) 0.053(8) 0.055(9) 0.000(7) 0.007(7) 0.000(6)
C422 0.080(14) 0.079(12) 0.106(16) -0.030(11) -0.024(12) 0.009(10)
C423 0.069(13) 0.124(16) 0.055(11) -0.038(11) -0.007(10) 0.009(11)
N83 0.062(9) 0.083(9) 0.044(7) 0.002(7) 0.014(7) 0.032(7)
O3 0.056(7) 0.082(8) 0.056(7) 0.021(6) -0.017(6) -0.008(5)
C431 0.044(9) 0.084(12) 0.050(9) 0.004(8) -0.002(8) 0.007(8)
C432 0.037(9) 0.085(12) 0.105(15) 0.005(10) -0.022(10) 0.008(8)
C433 0.113(17) 0.067(12) 0.098(16) 0.001(10) -0.011(13) 0.037(11)
N84 0.057(8) 0.045(6) 0.049(7) -0.003(5) -0.001(6) 0.007(5)
O4 0.062(7) 0.055(6) 0.075(8) -0.015(5) 0.010(6) -0.014(5)
C441 0.041(8) 0.056(8) 0.053(9) -0.010(7) 0.005(7) 0.009(7)
C442 0.083(13) 0.071(11) 0.057(10) 0.021(8) -0.013(10) -0.013(9)
C443 0.057(11) 0.094(13) 0.110(16) 0.033(12) 0.012(11) 0.030(10)
N85 0.035(6) 0.045(6) 0.050(7) 0.002(5) -0.003(6) -0.004(5)
O5 0.051(6) 0.047(6) 0.082(8) 0.001(5) -0.001(6) 0.010(5)
C451 0.046(9) 0.067(10) 0.056(9) -0.005(8) 0.005(8) 0.009(7)
C452 0.061(11) 0.048(8) 0.094(13) -0.020(8) -0.031(10) 0.017(7)
C453 0.061(10) 0.091(12) 0.058(10) -0.024(9) 0.008(9) -0.020(9)
N86 0.051(8) 0.064(8) 0.053(8) 0.001(6) 0.000(7) 0.014(6)
O6 0.076(10) 0.078(9) 0.23(2) -0.059(11) -0.020(11) 0.010(7)
C461 0.054(10) 0.052(9) 0.099(13) -0.017(9) 0.003(10) 0.007(8)
C462 0.076(13) 0.065(11) 0.120(17) 0.036(11) -0.026(12) 0.010(9)
C463 0.13(2) 0.20(3) 0.074(14) -0.008(16) 0.004(14) 0.12(2)
N87 0.050(8) 0.072(8) 0.051(8) 0.020(6) -0.002(7) 0.010(6)
O7 0.088(9) 0.061(7) 0.077(8) -0.016(6) -0.005(7) 0.011(6)
C471 0.088(12) 0.042(7) 0.041(8) 0.003(6) -0.011(8) 0.008(7)
C472 0.088(14) 0.068(11) 0.066(11) 0.004(8) 0.019(10) -0.003(9)
C473 0.048(10) 0.123(16) 0.085(13) 0.012(12) 0.023(10) -0.013(10)
N88 0.077(11) 0.084(10) 0.055(9) -0.001(8) 0.017(9) 0.012(8)
O8 0.28(3) 0.080(10) 0.103(12) -0.011(9) 0.072(15) -0.067(13)
C481 0.15(2) 0.059(11) 0.106(17) 0.005(12) 0.009(15) -0.039(13)
C482 0.11(2) 0.16(2) 0.107(19) -0.074(17) -0.019(17) 0.059(17)
C483 0.16(2) 0.077(13) 0.14(2) -0.002(13) 0.12(2) -0.009(14)

loop_
_atom_type_symbol
_atom_type_description
_atom_type_scat_dispersion_real
_atom_type_scat_dispersion_imag
_atom_type_scat_source
C C 0.0033 0.0016 'International Tables Vol C Tables 4.2.6.8 and 6.1.1.4'
H H 0.0000 0.0000 'International Tables Vol C Tables 4.2.6.8 and 6.1.1.4'
N N 0.0061 0.0033 'International Tables Vol C Tables 4.2.6.8 and 6.1.1.4'
O O 0.0106 0.0060 'International Tables Vol C Tables 4.2.6.8 and 6.1.1.4'
F F 0.0171 0.0103 'International Tables Vol C Tables 4.2.6.8 and 6.1.1.4'
P P 0.1023 0.0942 'International Tables Vol C Tables 4.2.6.8 and 6.1.1.4'
Br Br -0.2901 2.4595 'International Tables Vol C Tables 4.2.6.8 and 6.1.1.4'
Fe Fe 0.3463 0.8444 'International Tables Vol C Tables 4.2.6.8 and 6.1.1.4'

loop_
_geom_angle_atom_site_label_1
_geom_angle_atom_site_label_2
_geom_angle_atom_site_label_3
_geom_angle
N3 Fe1 N32 119.5(4)
N3 Fe1 N35 153.6(4)
N32 Fe1 N35 74.4(4)
N3 Fe1 N1 75.3(3)
N32 Fe1 N1 102.0(4)
N35 Fe1 N1 126.3(3)
N3 Fe1 N36 94.4(4)
N32 Fe1 N36 145.9(3)
N35 Fe1 N36 73.1(4)
N1 Fe1 N36 89.2(4)
N3 Fe1 N4 72.4(3)
N32 Fe1 N4 91.7(4)
N35 Fe1 N4 85.5(3)
N1 Fe1 N4 147.6(3)
N36 Fe1 N4 95.7(4)
N2 Fe2 N5 74.4(3)
N2 Fe2 N11 101.1(3)
N5 Fe2 N11 124.3(4)
N2 Fe2 N13 119.8(4)
N5 Fe2 N13 155.6(4)
N11 Fe2 N13 74.8(4)
N2 Fe2 N6 146.4(3)
N5 Fe2 N6 72.8(3)
N11 Fe2 N6 91.6(3)
N13 Fe2 N6 93.5(3)
N2 Fe2 N14 92.1(3)
N5 Fe2 N14 87.9(3)
N11 Fe2 N14 147.3(4)
N13 Fe2 N14 72.6(4)
N6 Fe2 N14 93.6(3)
N12 Fe3 N23 119.8(3)
N12 Fe3 N15 74.8(4)
N23 Fe3 N15 155.6(4)
N12 Fe3 N21 102.6(3)
N23 Fe3 N21 74.4(3)
N15 Fe3 N21 123.9(3)
N12 Fe3 N16 146.7(3)
N23 Fe3 N16 93.3(3)
N15 Fe3 N16 72.7(3)
N21 Fe3 N16 89.7(3)
N12 Fe3 N24 90.1(3)
N23 Fe3 N24 73.1(3)
N15 Fe3 N24 88.3(3)
N21 Fe3 N24 147.3(3)
N16 Fe3 N24 96.0(3)
N31 Fe4 N25 125.6(4)
N31 Fe4 N22 103.0(3)
N25 Fe4 N22 75.5(3)
N31 Fe4 N33 74.5(3)
N25 Fe4 N33 154.1(4)
N22 Fe4 N33 119.0(3)
N31 Fe4 N26 88.4(3)
N25 Fe4 N26 72.4(3)
N22 Fe4 N26 146.5(3)
N33 Fe4 N26 94.3(3)
N31 Fe4 N34 147.5(3)
N25 Fe4 N34 86.3(3)
N22 Fe4 N34 89.9(3)
N33 Fe4 N34 73.2(3)
N26 Fe4 N34 97.0(3)
N2 N1 C2 110.7(8)
N2 N1 Fe1 134.4(6)
C2 N1 Fe1 114.8(7)
N1 N2 C3 108.3(8)
N1 N2 Fe2 134.0(7)
C3 N2 Fe2 115.1(7)
C8 N3 C4 120.5(9)
C8 N3 Fe1 121.4(7)
C4 N3 Fe1 117.8(7)
C13 N4 C9 118.8(10)
C13 N4 Fe1 127.2(8)
C9 N4 Fe1 113.2(7)
C14 N5 C18 120.9(9)
C14 N5 Fe2 117.7(7)
C18 N5 Fe2 120.1(7)
C19 N6 C23 117.8(9)
C19 N6 Fe2 118.3(7)
C23 N6 Fe2 123.8(7)
N12 N11 C32 109.3(8)
N12 N11 Fe2 135.4(7)
C32 N11 Fe2 115.2(7)
N11 N12 C33 108.4(9)
N11 N12 Fe3 134.2(6)
C33 N12 Fe3 115.6(8)
C38 N13 C34 122.1(10)
C38 N13 Fe2 119.7(8)
C34 N13 Fe2 117.8(8)
C43 N14 C39 118.3(11)
C43 N14 Fe2 125.9(9)
C39 N14 Fe2 115.1(8)
C48 N15 C44 121.2(9)
C48 N15 Fe3 120.3(7)
C44 N15 Fe3 117.8(8)
C53 N16 C49 117.3(10)
C53 N16 Fe3 125.8(8)
C49 N16 Fe3 116.7(8)
N22 N21 C62 110.1(8)
N22 N21 Fe3 135.6(6)
C62 N21 Fe3 114.3(7)
N21 N22 C63 109.4(8)
N21 N22 Fe4 134.7(7)
C63 N22 Fe4 113.7(7)
C64 N23 C68 120.3(9)
C64 N23 Fe3 119.1(7)
C68 N23 Fe3 119.9(7)
C73 N24 C69 116.3(10)
C73 N24 Fe3 126.3(7)
C69 N24 Fe3 115.8(7)
C78 N25 C74 120.5(9)
C78 N25 Fe4 121.1(7)
C74 N25 Fe4 117.1(7)
C83 N26 C79 117.4(9)
C83 N26 Fe4 125.2(7)
C79 N26 Fe4 117.4(7)
C92 N31 N32 108.6(8)
C92 N31 Fe4 116.2(7)
N32 N31 Fe4 134.9(6)
C93 N32 N31 108.2(9)
C93 N32 Fe1 115.1(8)
N31 N32 Fe1 134.1(6)
C98 N33 C94 121.0(9)
C98 N33 Fe4 120.5(7)
C94 N33 Fe4 117.7(7)
C103 N34 C99 117.6(10)
C103 N34 Fe4 127.4(8)
C99 N34 Fe4 113.7(7)
C108 N35 C104 120.9(9)
C108 N35 Fe1 119.5(7)
C104 N35 Fe1 117.2(7)
C113 N36 C109 118.1(11)
C113 N36 Fe1 125.2(8)
C109 N36 Fe1 116.7(8)
C3 C1 C2 105.9(9)
C3 C1 Br1 127.9(8)
C2 C1 Br1 126.2(8)
N1 C2 C1 106.4(9)
N1 C2 C4 118.4(9)
C1 C2 C4 135.2(10)
N2 C3 C1 108.6(9)
N2 C3 C14 117.3(9)
C1 C3 C14 134.0(9)
N3 C4 C5 120.8(11)
N3 C4 C2 113.1(9)
C5 C4 C2 126.0(10)
C6 C5 C4 118.1(11)
C7 C6 C5 122.3(11)
C6 C7 C8 116.8(11)
N3 C8 C7 121.4(10)
N3 C8 C9 115.6(9)
C7 C8 C9 123.0(10)
N4 C9 C10 120.0(10)
N4 C9 C8 116.2(9)
C10 C9 C8 123.7(10)
C11 C10 C9 119.7(11)
C12 C11 C10 118.7(11)
C11 C12 C13 119.9(11)
N4 C13 C12 122.7(12)
N5 C14 C15 121.3(10)
N5 C14 C3 112.6(9)
C15 C14 C3 126.1(10)
C14 C15 C16 117.8(10)
C17 C16 C15 119.7(10)
C18 C17 C16 119.1(11)
N5 C18 C17 121.3(10)
N5 C18 C19 114.6(9)
C17 C18 C19 124.1(11)
N6 C19 C20 122.6(9)
N6 C19 C18 113.5(10)
C20 C19 C18 124.0(10)
C19 C20 C21 118.8(10)
C22 C21 C20 119.3(10)
C21 C22 C23 119.5(10)
N6 C23 C22 122.0(10)
C32 C31 C33 107.4(10)
C32 C31 Br2 125.9(9)
C33 C31 Br2 126.7(9)
C31 C32 N11 106.5(10)
C31 C32 C34 135.7(10)
N11 C32 C34 117.7(10)
N12 C33 C31 108.3(10)
N12 C33 C44 116.8(9)
C31 C33 C44 134.8(10)
N13 C34 C35 119.1(12)
N13 C34 C32 113.9(9)
C35 C34 C32 127.0(12)
C36 C35 C34 119.4(14)
C37 C36 C35 120.5(12)
C36 C37 C38 119.5(13)
N13 C38 C37 119.3(12)
N13 C38 C39 116.4(10)
C37 C38 C39 124.3(12)
N14 C39 C40 120.9(12)
N14 C39 C38 115.1(11)
C40 C39 C38 124.0(11)
C41 C40 C39 120.5(12)
C40 C41 C42 119.2(13)
C43 C42 C41 117.4(14)
N14 C43 C42 123.6(14)
N15 C44 C45 121.4(11)
N15 C44 C33 113.0(9)
C45 C44 C33 125.6(10)
C46 C45 C44 118.1(11)
C45 C46 C47 119.5(11)
C48 C47 C46 118.7(12)
N15 C48 C47 121.1(11)
N15 C48 C49 116.0(9)
C47 C48 C49 122.9(12)
N16 C49 C50 122.4(11)
N16 C49 C48 113.8(10)
C50 C49 C48 123.7(11)
C49 C50 C51 118.2(11)
C50 C51 C52 120.2(12)
C53 C52 C51 117.3(12)
N16 C53 C52 124.4(11)
C62 C61 C63 105.4(9)
C62 C61 Br3 128.7(8)
C63 C61 Br3 126.0(8)
N21 C62 C61 107.6(9)
N21 C62 C64 119.1(9)
C61 C62 C64 133.2(9)
N22 C63 C61 107.4(9)
N22 C63 C74 117.7(9)
C61 C63 C74 134.8(9)
N23 C64 C65 120.4(10)
N23 C64 C62 111.9(8)
C65 C64 C62 127.6(10)
C66 C65 C64 120.1(10)
C67 C66 C65 118.8(10)
C66 C67 C68 120.8(11)
N23 C68 C67 119.5(10)
N23 C68 C69 114.9(9)
C67 C68 C69 125.7(11)
N24 C69 C70 123.4(10)
N24 C69 C68 114.3(10)
C70 C69 C68 122.3(10)
C71 C70 C69 118.3(10)
C72 C71 C70 119.5(12)
C71 C72 C73 118.3(11)
N24 C73 C72 124.1(10)
N25 C74 C75 119.5(10)
N25 C74 C63 112.7(9)
C75 C74 C63 127.7(10)
C76 C75 C74 118.7(11)
C75 C76 C77 122.3(11)
C76 C77 C78 116.3(12)
N25 C78 C77 122.7(10)
N25 C78 C79 113.3(9)
C77 C78 C79 123.8(11)
N26 C79 C80 121.7(9)
N26 C79 C78 114.8(9)
C80 C79 C78 123.5(10)
C81 C80 C79 118.9(11)
C80 C81 C82 121.1(11)
C83 C82 C81 116.6(11)
N26 C83 C82 124.3(11)
C93 C91 C92 106.5(9)
C93 C91 Br4 127.2(8)
C92 C91 Br4 126.2(9)
N31 C92 C91 108.0(10)
N31 C92 C94 117.1(9)
C91 C92 C94 134.9(10)
N32 C93 C91 108.7(10)
N32 C93 C104 116.8(10)
C91 C93 C104 134.5(10)
N33 C94 C95 119.9(11)
N33 C94 C92 113.1(9)
C95 C94 C92 127.0(10)
C96 C95 C94 119.5(11)
C95 C96 C97 120.7(11)
C98 C97 C96 116.6(12)
N33 C98 C97 122.2(10)
N33 C98 C99 115.6(9)
C97 C98 C99 122.1(11)
N34 C99 C100 120.9(10)
N34 C99 C98 115.4(10)
C100 C99 C98 123.7(11)
C99 C100 C101 120.6(12)
C102 C101 C100 118.5(13)
C101 C102 C103 119.1(12)
N34 C103 C102 123.2(12)
N35 C104 C105 119.5(11)
N35 C104 C93 112.6(9)
C105 C104 C93 127.6(11)
C106 C105 C104 119.2(12)
C105 C106 C107 120.5(11)
C108 C107 C106 118.5(12)
N35 C108 C107 121.3(11)
N35 C108 C109 114.6(9)
C107 C108 C109 124.1(12)
N36 C109 C110 121.1(12)
N36 C109 C108 114.2(11)
C110 C109 C108 124.6(11)
C111 C110 C109 118.8(12)
C112 C111 C110 121.0(12)
C111 C112 C113 118.5(12)
N36 C113 C112 122.4(12)
N43 Fe11 N72 119.5(3)
N43 Fe11 N75 153.3(4)
N72 Fe11 N75 75.6(4)
N43 Fe11 N41 75.4(3)
N72 Fe11 N41 102.6(3)
N75 Fe11 N41 125.4(3)
N43 Fe11 N76 93.5(3)
N72 Fe11 N76 146.8(3)
N75 Fe11 N76 72.5(4)
N41 Fe11 N76 88.7(3)
N43 Fe11 N44 72.5(3)
N72 Fe11 N44 88.7(3)
N75 Fe11 N44 86.9(3)
N41 Fe11 N44 147.4(3)
N76 Fe11 N44 98.4(3)
N51 Fe12 N53 75.0(4)
N51 Fe12 N42 101.7(3)
N53 Fe12 N42 117.7(3)
N51 Fe12 N45 126.5(4)
N53 Fe12 N45 154.9(4)
N42 Fe12 N45 74.1(3)
N51 Fe12 N46 90.5(4)
N53 Fe12 N46 96.6(4)
N42 Fe12 N46 145.5(4)
N45 Fe12 N46 72.6(4)
N51 Fe12 N54 147.6(4)
N53 Fe12 N54 72.7(3)
N42 Fe12 N54 92.2(3)
N45 Fe12 N54 85.3(4)
N46 Fe12 N54 94.3(4)
N61 Fe13 N55 123.4(3)
N61 Fe13 N52 100.7(3)
N55 Fe13 N52 74.7(4)
N61 Fe13 N63 75.1(3)
N55 Fe13 N63 156.3(4)
N52 Fe13 N63 119.2(4)
N61 Fe13 N56 92.0(4)
N55 Fe13 N56 73.6(4)
N52 Fe13 N56 147.8(3)
N63 Fe13 N56 92.5(4)
N61 Fe13 N64 147.5(3)
N55 Fe13 N64 88.6(3)
N52 Fe13 N64 92.4(4)
N63 Fe13 N64 72.6(4)
N56 Fe13 N64 92.4(4)
N62 Fe14 N73 121.9(3)
N62 Fe14 N65 74.6(3)
N73 Fe14 N65 153.8(3)
N62 Fe14 N71 102.3(3)
N73 Fe14 N71 74.5(4)
N65 Fe14 N71 124.9(4)
N62 Fe14 N66 146.3(4)
N73 Fe14 N66 91.4(3)
N65 Fe14 N66 72.6(4)
N71 Fe14 N66 90.6(3)
N62 Fe14 N74 90.5(3)
N73 Fe14 N74 72.3(4)
N65 Fe14 N74 88.5(3)
N71 Fe14 N74 146.3(3)
N66 Fe14 N74 95.7(3)
C202 N41 N42 109.4(8)
C202 N41 Fe11 115.3(7)
N42 N41 Fe11 135.0(6)
N41 N42 C203 107.4(9)
N41 N42 Fe12 135.4(6)
C203 N42 Fe12 115.2(7)
C208 N43 C204 119.4(9)
C208 N43 Fe11 122.0(7)
C204 N43 Fe11 118.0(7)
C213 N44 C209 118.1(10)
C213 N44 Fe11 127.0(8)
C209 N44 Fe11 114.4(7)
C214 N45 C218 120.2(10)
C214 N45 Fe12 117.6(7)
C218 N45 Fe12 119.5(8)
C223 N46 C219 117.5(11)
C223 N46 Fe12 123.9(8)
C219 N46 Fe12 118.5(8)
N52 N51 C232 109.0(9)
N52 N51 Fe12 134.7(7)
C232 N51 Fe12 116.0(8)
N51 N52 C233 108.8(9)
N51 N52 Fe13 134.4(7)
C233 N52 Fe13 114.5(7)
C234 N53 C238 120.3(9)
C234 N53 Fe12 118.5(8)
C238 N53 Fe12 120.8(7)
C243 N54 C239 117.3(11)
C243 N54 Fe12 127.3(8)
C239 N54 Fe12 114.2(8)
C248 N55 C244 120.0(10)
C248 N55 Fe13 119.5(7)
C244 N55 Fe13 118.8(8)
C253 N56 C249 118.1(10)
C253 N56 Fe13 125.5(8)
C249 N56 Fe13 116.1(7)
N62 N61 C262 107.6(8)
N62 N61 Fe13 136.5(6)
C262 N61 Fe13 115.8(7)
N61 N62 C263 110.6(9)
N61 N62 Fe14 132.9(7)
C263 N62 Fe14 114.3(7)
C268 N63 C264 120.6(10)
C268 N63 Fe13 120.9(8)
C264 N63 Fe13 118.0(7)
C273 N64 C269 118.2(10)
C273 N64 Fe13 126.0(8)
C269 N64 Fe13 115.4(8)
C278 N65 C274 121.8(9)
C278 N65 Fe14 119.7(7)
C274 N65 Fe14 118.2(8)
C283 N66 C279 118.3(10)
C283 N66 Fe14 124.8(8)
C279 N66 Fe14 116.8(7)
N72 N71 C292 109.4(9)
N72 N71 Fe14 135.0(6)
C292 N71 Fe14 115.4(8)
N71 N72 C293 109.9(8)
N71 N72 Fe11 134.6(6)
C293 N72 Fe11 112.5(7)
C298 N73 C294 120.7(9)
C298 N73 Fe14 121.0(7)
C294 N73 Fe14 117.5(7)
C303 N74 C299 117.2(11)
C303 N74 Fe14 126.9(8)
C299 N74 Fe14 115.3(7)
C308 N75 C304 121.3(9)
C308 N75 Fe11 120.9(7)
C304 N75 Fe11 116.9(8)
C313 N76 C309 117.4(10)
C313 N76 Fe11 124.9(8)
C309 N76 Fe11 117.3(8)
C203 C201 C202 104.9(9)
C203 C201 Br11 129.1(8)
C202 C201 Br11 126.0(8)
N41 C202 C201 108.2(10)
N41 C202 C204 117.7(9)
C201 C202 C204 134.1(9)
N42 C203 C201 110.0(10)
N42 C203 C214 116.5(10)
C201 C203 C214 133.5(10)
N43 C204 C205 121.0(11)
N43 C204 C202 112.4(9)
C205 C204 C202 126.6(10)
C206 C205 C204 118.8(11)
C205 C206 C207 120.7(11)
C206 C207 C208 116.6(11)
N43 C208 C207 123.4(11)
N43 C208 C209 114.5(10)
C207 C208 C209 122.0(10)
N44 C209 C210 121.4(10)
N44 C209 C208 115.4(10)
C210 C209 C208 123.2(11)
C211 C210 C209 119.8(12)
C212 C211 C210 119.4(12)
C211 C212 C213 118.1(12)
N44 C213 C212 122.9(12)
N45 C214 C215 120.4(11)
N45 C214 C203 113.0(10)
C215 C214 C203 126.6(11)
C216 C215 C214 121.0(12)
C215 C216 C217 118.0(11)
C216 C217 C218 119.8(11)
N45 C218 C217 120.5(12)
N45 C218 C219 114.3(11)
C217 C218 C219 125.2(11)
C220 C219 N46 122.6(13)
C220 C219 C218 124.5(12)
N46 C219 C218 112.9(11)
C221 C220 C219 119.4(13)
C220 C221 C222 121.8(13)
C221 C222 C223 116.1(13)
N46 C223 C222 122.6(12)
C232 C231 C233 105.3(10)
C232 C231 Br12 127.4(10)
C233 C231 Br12 127.3(9)
N51 C232 C231 108.5(11)
N51 C232 C234 116.2(10)
C231 C232 C234 135.4(11)
N52 C233 C231 108.4(10)
N52 C233 C244 117.6(10)
C231 C233 C244 134.0(10)
N53 C234 C235 121.5(11)
N53 C234 C232 113.4(9)
C235 C234 C232 125.1(10)
C236 C235 C234 117.9(11)
C237 C236 C235 121.4(11)
C236 C237 C238 117.9(12)
N53 C238 C237 120.9(11)
N53 C238 C239 116.0(10)
C237 C238 C239 123.0(11)
N54 C239 C240 122.3(11)
N54 C239 C238 115.1(11)
C240 C239 C238 122.5(11)
C239 C240 C241 120.2(13)
C242 C241 C240 117.3(13)
C241 C242 C243 118.3(12)
N54 C243 C242 124.5(12)
N55 C244 C245 122.1(12)
N55 C244 C233 111.1(10)
C245 C244 C233 126.8(11)
C246 C245 C244 117.3(12)
C247 C246 C245 121.4(11)
C246 C247 C248 117.4(12)
N55 C248 C247 121.6(10)
N55 C248 C249 115.7(10)
C247 C248 C249 122.7(11)
N56 C249 C250 121.7(11)
N56 C249 C248 114.0(10)
C250 C249 C248 124.2(10)
C249 C250 C251 117.3(11)
C252 C251 C250 121.8(12)
C251 C252 C253 118.0(12)
N56 C253 C252 122.7(11)
C262 C261 C263 106.7(9)
C262 C261 Br13 128.2(9)
C263 C261 Br13 125.1(10)
C261 C262 N61 108.6(10)
C261 C262 C264 135.4(10)
N61 C262 C264 116.0(9)
N62 C263 C261 106.4(11)
N62 C263 C274 118.6(9)
C261 C263 C274 135.0(10)
N63 C264 C265 120.8(11)
N63 C264 C262 114.6(9)
C265 C264 C262 124.7(11)
C266 C265 C264 118.7(12)
C265 C266 C267 121.2(12)
C266 C267 C268 117.1(11)
N63 C268 C267 121.6(12)
N63 C268 C269 115.0(10)
C267 C268 C269 123.4(11)
N64 C269 C270 121.2(12)
N64 C269 C268 115.2(10)
C270 C269 C268 123.5(11)
C271 C270 C269 119.0(12)
C272 C271 C270 120.0(12)
C271 C272 C273 117.4(12)
N64 C273 C272 124.1(12)
N65 C274 C275 118.5(12)
N65 C274 C263 112.1(9)
C275 C274 C263 129.3(11)
C276 C275 C274 121.0(12)
C275 C276 C277 121.1(11)
C276 C277 C278 116.8(11)
N65 C278 C277 120.8(11)
N65 C278 C279 115.0(9)
C277 C278 C279 124.1(11)
N66 C279 C280 120.9(11)
N66 C279 C278 115.7(10)
C280 C279 C278 123.4(11)
C281 C280 C279 120.7(11)
C280 C281 C282 117.5(11)
C281 C282 C283 119.1(11)
N66 C283 C282 123.6(12)
C292 C291 C293 106.8(9)
C292 C291 Br14 127.5(9)
C293 C291 Br14 125.5(9)
N71 C292 C291 107.7(10)
N71 C292 C294 118.0(9)
C291 C292 C294 134.3(9)
N72 C293 C291 106.2(10)
N72 C293 C304 119.0(10)
C291 C293 C304 134.7(10)
N73 C294 C295 119.6(11)
N73 C294 C292 113.4(9)
C295 C294 C292 127.0(10)
C296 C295 C294 119.9(12)
C295 C296 C297 120.5(11)
C296 C297 C298 116.6(12)
N73 C298 C297 122.6(11)
N73 C298 C299 115.0(10)
C297 C298 C299 122.4(12)
N74 C299 C300 121.0(11)
N74 C299 C298 115.4(10)
C300 C299 C298 123.5(11)
C299 C300 C301 120.1(13)
C302 C301 C300 117.8(13)
C301 C302 C303 119.7(13)
N74 C303 C302 124.1(12)
N75 C304 C305 119.2(11)
N75 C304 C293 112.8(10)
C305 C304 C293 127.9(11)
C306 C305 C304 119.4(11)
C305 C306 C307 120.0(11)
C308 C307 C306 118.1(12)
N75 C308 C307 121.9(11)
N75 C308 C309 114.1(9)
C307 C308 C309 123.9(11)
N76 C309 C310 121.9(11)
N76 C309 C308 114.3(10)
C310 C309 C308 123.8(10)
C309 C310 C311 119.7(11)
C312 C311 C310 118.3(11)
C311 C312 C313 119.5(11)
N76 C313 C312 123.0(11)
F15 P1 F12 90.8(5)
F15 P1 F14 90.9(4)
F12 P1 F14 178.2(5)
F15 P1 F13 179.4(6)
F12 P1 F13 89.0(5)
F14 P1 F13 89.3(4)
F15 P1 F11 91.2(4)
F12 P1 F11 90.0(5)
F14 P1 F11 89.3(5)
F13 P1 F11 89.3(4)
F15 P1 F16 90.1(4)
F12 P1 F16 91.2(5)
F14 P1 F16 89.5(4)
F13 P1 F16 89.4(4)
F11 P1 F16 178.2(5)
F24 P2 F21 93.3(6)
F24 P2 F25 90.1(5)
F21 P2 F25 90.6(5)
F24 P2 F23 90.4(5)
F21 P2 F23 89.8(5)
F25 P2 F23 179.3(6)
F24 P2 F26 89.0(5)
F21 P2 F26 177.6(6)
F25 P2 F26 89.0(5)
F23 P2 F26 90.5(5)
F24 P2 F22 177.3(6)
F21 P2 F22 89.4(6)
F25 P2 F22 89.7(5)
F23 P2 F22 89.8(5)
F26 P2 F22 88.3(5)
F34 P3 F31 95.1(8)
F34 P3 F36 91.1(8)
F31 P3 F36 173.7(8)
F34 P3 F33 90.8(7)
F31 P3 F33 89.4(6)
F36 P3 F33 91.8(6)
F34 P3 F35 89.4(6)
F31 P3 F35 90.3(6)
F36 P3 F35 88.6(6)
F33 P3 F35 179.6(6)
F34 P3 F32 177.1(8)
F31 P3 F32 87.6(6)
F36 P3 F32 86.2(7)
F33 P3 F32 90.3(8)
F35 P3 F32 89.6(7)
F42 P4 F46 90.0(6)
F42 P4 F41 92.0(6)
F46 P4 F41 177.9(6)
F42 P4 F43 90.7(5)
F46 P4 F43 90.6(5)
F41 P4 F43 90.0(5)
F42 P4 F44 179.0(6)
F46 P4 F44 89.0(5)
F41 P4 F44 89.0(5)
F43 P4 F44 89.5(5)
F42 P4 F45 90.7(5)
F46 P4 F45 89.5(5)
F41 P4 F45 89.9(5)
F43 P4 F45 178.6(5)
F44 P4 F45 89.2(5)
F53 P5 F55 179.3(6)
F53 P5 F54 91.5(5)
F55 P5 F54 89.2(5)
F53 P5 F52 89.7(5)
F55 P5 F52 89.7(5)
F54 P5 F52 178.8(5)
F53 P5 F51 90.6(5)
F55 P5 F51 89.3(4)
F54 P5 F51 89.8(5)
F52 P5 F51 90.0(5)
F53 P5 F56 90.5(5)
F55 P5 F56 89.6(4)
F54 P5 F56 90.7(5)
F52 P5 F56 89.5(5)
F51 P5 F56 178.8(5)
F62 P6 F63 92.5(6)
F62 P6 F65 89.5(6)
F63 P6 F65 178.0(6)
F62 P6 F61 90.4(6)
F63 P6 F61 88.5(6)
F65 P6 F61 91.3(6)
F62 P6 F64 179.3(7)
F63 P6 F64 88.2(6)
F65 P6 F64 89.7(6)
F61 P6 F64 89.7(5)
F62 P6 F66 90.8(5)
F63 P6 F66 90.2(5)
F65 P6 F66 90.0(6)
F61 P6 F66 178.2(5)
F64 P6 F66 89.0(5)
F71 P7 F74 89.1(6)
F71 P7 F75 90.8(8)
F74 P7 F75 91.6(6)
F71 P7 F72 92.7(7)
F74 P7 F72 178.2(8)
F75 P7 F72 87.9(6)
F71 P7 F73 90.8(8)
F74 P7 F73 90.2(6)
F75 P7 F73 177.6(6)
F72 P7 F73 90.2(6)
F71 P7 F76 179.2(8)
F74 P7 F76 90.1(7)
F75 P7 F76 89.3(7)
F72 P7 F76 88.1(7)
F73 P7 F76 89.2(7)
F84A P8A F85A 90.0(15)
F84A P8A F81A 89.5(16)
F85A P8A F81A 90.8(16)
F84A P8A F83A 93.5(14)
F85A P8A F83A 176.4(18)
F81A P8A F83A 90.0(17)
F84A P8A F82A 178.4(18)
F85A P8A F82A 88.4(16)
F81A P8A F82A 90.6(16)
F83A P8A F82A 88.1(15)
F84A P8A F86A 89.9(16)
F85A P8A F86A 89.3(16)
F81A P8A F86A 179(2)
F83A P8A F86A 90.0(16)
F82A P8A F86A 90.0(16)
F84B P8B F81B 90.1(15)
F84B P8B F83B 96.0(16)
F81B P8B F83B 91.2(15)
F84B P8B F82B 175.3(18)
F81B P8B F82B 90.5(16)
F83B P8B F82B 88.6(14)
F84B P8B F85B 88.5(14)
F81B P8B F85B 91.1(15)
F83B P8B F85B 175.0(18)
F82B P8B F85B 86.9(15)
F84B P8B F86B 89.5(15)
F81B P8B F86B 179.4(19)
F83B P8B F86B 89.4(15)
F82B P8B F86B 89.7(16)
F85B P8B F86B 88.3(16)
C411 N81 C413 121.2(13)
C411 N81 C412 119.6(11)
C413 N81 C412 118.6(12)
O1 C411 N81 127.2(13)
C421 N82 C422 124.2(16)
C421 N82 C423 118.5(14)
C422 N82 C423 117.1(15)
O2 C421 N82 128.4(15)
C431 N83 C433 120.9(17)
C431 N83 C432 118.8(15)
C433 N83 C432 119.5(15)
O3 C431 N83 125.5(17)
C441 N84 C443 121.4(14)
C441 N84 C442 119.5(13)
C443 N84 C442 118.0(14)
O4 C441 N84 126.4(14)
C451 N85 C452 122.6(13)
C451 N85 C453 117.1(12)
C452 N85 C453 118.5(13)
O5 C451 N85 127.1(15)
C461 N86 C462 115.8(15)
C461 N86 C463 124.4(19)
C462 N86 C463 119.4(19)
O6 C461 N86 126.8(18)
C471 N87 C473 119.6(15)
C471 N87 C472 118.8(14)
C473 N87 C472 119.7(16)
O7 C471 N87 126.8(16)
C481 N88 C482 117(2)
C481 N88 C483 124(2)
C482 N88 C483 119(2)
O8 C481 N88 127(3)

loop_
_geom_bond_atom_site_label_1
_geom_bond_atom_site_label_2
_geom_bond_distance
Fe1 N3 2.136(9)
Fe1 N32 2.141(10)
Fe1 N35 2.143(8)
Fe1 N1 2.151(9)
Fe1 N36 2.216(10)
Fe1 N4 2.325(9)
Fe2 N2 2.129(9)
Fe2 N5 2.155(9)
Fe2 N11 2.158(9)
Fe2 N13 2.179(9)
Fe2 N6 2.217(9)
Fe2 N14 2.277(10)
Fe3 N12 2.140(10)
Fe3 N23 2.155(8)
Fe3 N15 2.163(8)
Fe3 N21 2.165(9)
Fe3 N16 2.245(9)
Fe3 N24 2.266(10)
Fe4 N31 2.137(9)
Fe4 N25 2.139(8)
Fe4 N22 2.147(9)
Fe4 N33 2.162(9)
Fe4 N26 2.219(9)
Fe4 N34 2.303(10)
Br1 C1 1.882(10)
Br2 C31 1.883(11)
Br3 C61 1.876(10)
Br4 C91 1.901(10)
N1 N2 1.347(12)
N1 C2 1.353(13)
N2 C3 1.348(13)
N3 C8 1.333(14)
N3 C4 1.359(14)
N4 C13 1.338(14)
N4 C9 1.361(14)
N5 C14 1.332(14)
N5 C18 1.344(14)
N6 C19 1.356(13)
N6 C23 1.363(14)
N11 N12 1.340(13)
N11 C32 1.399(13)
N12 C33 1.370(13)
N13 C38 1.320(16)
N13 C34 1.367(15)
N14 C43 1.338(15)
N14 C39 1.369(15)
N15 C48 1.314(15)
N15 C44 1.356(14)
N16 C53 1.337(15)
N16 C49 1.368(14)
N21 N22 1.317(12)
N21 C62 1.366(12)
N22 C63 1.364(12)
N23 C64 1.347(13)
N23 C68 1.351(14)
N24 C73 1.325(14)
N24 C69 1.360(14)
N25 C78 1.342(15)
N25 C74 1.366(13)
N26 C83 1.352(14)
N26 C79 1.353(13)
N31 C92 1.349(13)
N31 N32 1.358(13)
N32 C93 1.354(13)
N33 C98 1.312(15)
N33 C94 1.339(13)
N34 C103 1.350(14)
N34 C99 1.358(15)
N35 C108 1.335(15)
N35 C104 1.364(15)
N36 C113 1.337(15)
N36 C109 1.365(15)
C1 C3 1.400(16)
C1 C2 1.418(15)
C2 C4 1.442(17)
C3 C14 1.458(15)
C4 C5 1.393(15)
C5 C6 1.375(16)
C6 C7 1.371(16)
C7 C8 1.423(16)
C8 C9 1.447(14)
C9 C10 1.415(16)
C10 C11 1.375(17)
C11 C12 1.368(18)
C12 C13 1.372(17)
C14 C15 1.401(15)
C15 C16 1.404(16)
C16 C17 1.384(16)
C17 C18 1.377(15)
C18 C19 1.487(15)
C19 C20 1.366(16)
C20 C21 1.403(16)
C21 C22 1.360(16)
C22 C23 1.379(17)
C31 C32 1.386(17)
C31 C33 1.388(17)
C32 C34 1.431(17)
C33 C44 1.464(17)
C34 C35 1.389(16)
C35 C36 1.38(2)
C36 C37 1.34(2)
C37 C38 1.430(18)
C38 C39 1.460(18)
C39 C40 1.378(18)
C40 C41 1.37(2)
C41 C42 1.40(2)
C42 C43 1.39(2)
C44 C45 1.388(14)
C45 C46 1.376(19)
C46 C47 1.420(19)
C47 C48 1.379(16)
C48 C49 1.481(16)
C49 C50 1.387(18)
C50 C51 1.390(18)
C51 C52 1.393(18)
C52 C53 1.379(18)
C61 C62 1.397(15)
C61 C63 1.419(15)
C62 C64 1.444(16)
C63 C74 1.459(15)
C64 C65 1.391(14)
C65 C66 1.376(17)
C66 C67 1.352(17)
C67 C68 1.408(15)
C68 C69 1.484(15)
C69 C70 1.393(16)
C70 C71 1.392(17)
C71 C72 1.355(17)
C72 C73 1.414(16)
C74 C75 1.409(15)
C75 C76 1.371(18)
C76 C77 1.388(18)
C77 C78 1.395(15)
C78 C79 1.468(15)
C79 C80 1.401(16)
C80 C81 1.361(17)
C81 C82 1.387(17)
C82 C83 1.386(17)
C91 C93 1.369(16)
C91 C92 1.390(15)
C92 C94 1.460(16)
C93 C104 1.454(16)
C94 C95 1.390(15)
C95 C96 1.350(18)
C96 C97 1.397(17)
C97 C98 1.396(16)
C98 C99 1.497(15)
C99 C100 1.373(18)
C100 C101 1.394(17)
C101 C102 1.353(19)
C102 C103 1.382(18)
C104 C105 1.416(15)
C105 C106 1.353(19)
C106 C107 1.400(19)
C107 C108 1.383(16)
C108 C109 1.468(18)
C109 C110 1.406(18)
C110 C111 1.373(18)
C111 C112 1.338(18)
C112 C113 1.417(19)
Fe11 N43 2.136(9)
Fe11 N72 2.143(9)
Fe11 N75 2.149(9)
Fe11 N41 2.152(9)
Fe11 N76 2.226(10)
Fe11 N44 2.300(9)
Fe12 N51 2.140(10)
Fe12 N53 2.143(9)
Fe12 N42 2.159(9)
Fe12 N45 2.160(9)
Fe12 N46 2.215(10)
Fe12 N54 2.322(11)
Fe13 N61 2.141(9)
Fe13 N55 2.152(9)
Fe13 N52 2.154(9)
Fe13 N63 2.155(9)
Fe13 N56 2.216(10)
Fe13 N64 2.258(10)
Fe14 N62 2.136(9)
Fe14 N73 2.159(9)
Fe14 N65 2.162(9)
Fe14 N71 2.169(9)
Fe14 N66 2.244(9)
Fe14 N74 2.272(10)
Br11 C201 1.882(10)
Br12 C231 1.881(11)
Br13 C261 1.883(11)
Br14 C291 1.891(10)
N41 C202 1.341(13)
N41 N42 1.345(12)
N42 C203 1.358(13)
N43 C208 1.314(14)
N43 C204 1.357(14)
N44 C213 1.345(14)
N44 C209 1.351(15)
N45 C214 1.349(15)
N45 C218 1.352(15)
N46 C223 1.335(15)
N46 C219 1.368(15)
N51 N52 1.324(13)
N51 C232 1.361(15)
N52 C233 1.351(13)
N53 C234 1.330(14)
N53 C238 1.340(14)
N54 C243 1.313(15)
N54 C239 1.353(15)
N55 C248 1.320(15)
N55 C244 1.346(15)
N56 C253 1.337(14)
N56 C249 1.376(14)
N61 N62 1.337(12)
N61 C262 1.386(12)
N62 C263 1.375(14)
N63 C268 1.327(15)
N63 C264 1.336(15)
N64 C273 1.327(15)
N64 C269 1.375(14)
N65 C278 1.348(15)
N65 C274 1.357(14)
N66 C283 1.331(15)
N66 C279 1.339(14)
N71 N72 1.330(13)
N71 C292 1.353(12)
N72 C293 1.366(13)
N73 C298 1.313(16)
N73 C294 1.367(13)
N74 C303 1.336(15)
N74 C299 1.355(15)
N75 C308 1.331(15)
N75 C304 1.354(14)
N76 C313 1.354(14)
N76 C309 1.359(14)
C201 C203 1.362(16)
C201 C202 1.410(15)
C202 C204 1.479(16)
C203 C214 1.472(16)
C204 C205 1.399(16)
C205 C206 1.364(18)
C206 C207 1.398(17)
C207 C208 1.401(16)
C208 C209 1.489(16)
C209 C210 1.389(16)
C210 C211 1.384(17)
C211 C212 1.366(19)
C212 C213 1.404(17)
C214 C215 1.401(15)
C215 C216 1.371(17)
C216 C217 1.395(19)
C217 C218 1.408(18)
C218 C219 1.488(19)
C219 C220 1.352(18)
C220 C221 1.348(19)
C221 C222 1.374(19)
C222 C223 1.427(18)
C231 C232 1.374(17)
C231 C233 1.397(17)
C232 C234 1.477(17)
C233 C244 1.501(17)
C234 C235 1.412(16)
C235 C236 1.367(18)
C236 C237 1.367(18)
C237 C238 1.417(16)
C238 C239 1.475(15)
C239 C240 1.359(18)
C240 C241 1.404(18)
C241 C242 1.376(19)
C242 C243 1.392(19)
C244 C245 1.386(16)
C245 C246 1.377(19)
C246 C247 1.373(17)
C247 C248 1.407(16)
C248 C249 1.473(16)
C249 C250 1.380(17)
C250 C251 1.386(17)
C251 C252 1.349(18)
C252 C253 1.380(18)
C261 C262 1.380(17)
C261 C263 1.412(17)
C262 C264 1.455(17)
C263 C274 1.430(17)
C264 C265 1.402(16)
C265 C266 1.351(19)
C266 C267 1.387(19)
C267 C268 1.404(16)
C268 C269 1.458(17)
C269 C270 1.392(17)
C270 C271 1.39(2)
C271 C272 1.387(19)
C272 C273 1.394(18)
C274 C275 1.399(16)
C275 C276 1.354(19)
C276 C277 1.393(19)
C277 C278 1.425(16)
C278 C279 1.458(16)
C279 C280 1.420(17)
C280 C281 1.372(17)
C281 C282 1.387(19)
C282 C283 1.396(17)
C291 C292 1.388(16)
C291 C293 1.408(16)
C292 C294 1.439(16)
C293 C304 1.439(17)
C294 C295 1.395(15)
C295 C296 1.372(19)
C296 C297 1.394(18)
C297 C298 1.418(16)
C298 C299 1.467(16)
C299 C300 1.383(18)
C300 C301 1.400(18)
C301 C302 1.347(19)
C302 C303 1.367(19)
C304 C305 1.404(16)
C305 C306 1.383(19)
C306 C307 1.390(17)
C307 C308 1.384(15)
C308 C309 1.476(16)
C309 C310 1.366(17)
C310 C311 1.403(17)
C311 C312 1.363(17)
C312 C313 1.372(18)
P1 F15 1.572(7)
P1 F12 1.586(9)
P1 F14 1.596(8)
P1 F13 1.602(7)
P1 F11 1.607(8)
P1 F16 1.608(8)
P2 F24 1.569(9)
P2 F21 1.584(9)
P2 F25 1.590(9)
P2 F23 1.598(8)
P2 F26 1.599(10)
P2 F22 1.606(9)
P3 F34 1.538(11)
P3 F31 1.568(9)
P3 F36 1.579(11)
P3 F33 1.593(12)
P3 F35 1.601(10)
P3 F32 1.629(12)
P4 F42 1.566(9)
P4 F46 1.574(9)
P4 F41 1.598(9)
P4 F43 1.599(9)
P4 F44 1.605(8)
P4 F45 1.606(9)
P5 F53 1.578(8)
P5 F55 1.591(7)
P5 F54 1.593(9)
P5 F52 1.601(9)
P5 F51 1.605(8)
P5 F56 1.609(8)
P6 F62 1.562(9)
P6 F63 1.575(10)
P6 F65 1.577(11)
P6 F61 1.587(9)
P6 F64 1.596(9)
P6 F66 1.604(9)
P7 F71 1.546(13)
P7 F74 1.558(10)
P7 F75 1.568(11)
P7 F72 1.568(10)
P7 F73 1.584(11)
P7 F76 1.595(12)
P8A F84A 1.576(18)
P8A F85A 1.582(18)
P8A F81A 1.585(18)
P8A F83A 1.589(18)
P8A F82A 1.591(18)
P8A F86A 1.604(17)
P8B F84B 1.565(17)
P8B F81B 1.581(17)
P8B F83B 1.591(17)
P8B F82B 1.592(18)
P8B F85B 1.597(18)
P8B F86B 1.609(17)
N81 C411 1.306(17)
N81 C413 1.428(17)
N81 C412 1.445(18)
O1 C411 1.238(16)
N82 C421 1.314(18)
N82 C422 1.44(2)
N82 C423 1.45(2)
O2 C421 1.204(16)
N83 C431 1.36(2)
N83 C433 1.40(2)
N83 C432 1.49(2)
O3 C431 1.192(18)
N84 C441 1.300(18)
N84 C443 1.39(2)
N84 C442 1.465(19)
O4 C441 1.251(16)
N85 C451 1.352(17)
N85 C452 1.422(17)
N85 C453 1.462(19)
O5 C451 1.200(17)
N86 C461 1.28(2)
N86 C462 1.42(2)
N86 C463 1.46(2)
O6 C461 1.257(19)
N87 C471 1.368(19)
N87 C473 1.39(2)
N87 C472 1.42(2)
O7 C471 1.226(16)
N88 C481 1.28(2)
N88 C482 1.39(3)
N88 C483 1.39(2)
O8 C481 1.18(2)
